data_2105269
loop_
_publ_author_name
'Garc\'ia-Tu\~n\'on, Esther'
'Dacu\~na, Bruno'
'Zaragoza, Guillermo'
'Franco, Jaime'
'Guiti\'an, Francisco'

_publ_section_title
;
 Cl--OH ion-exchanging process in chlorapatite
 (Ca~5~(PO~4~)~3~Cl~<i>x~</i>(OH)~1{-~<i>x</i>}) -- a deep insight
;
_journal_coeditor_code ZB5021
_journal_issue 5
_journal_name_full 'Acta Crystallographica Section B'
_journal_page_first 467
_journal_page_last 479
_journal_paper_doi 10.1107/S0108768112019520
_journal_volume 68
_journal_year 2012
_chemical_compound_source 'synthesis as described'
_chemical_formula_moiety 'Ca5 Cl1 O12 P3'
_chemical_formula_sum 'Ca5 Cl O12 P3'
_chemical_formula_weight 520.76
_chemical_name_systematic
;
 ?
;
_space_group_IT_number 14
_symmetry_cell_setting monoclinic
_symmetry_Int_Tables_number 14
_symmetry_space_group_name_Hall '-P 2ybc'
_symmetry_space_group_name_H-M 'P 1 21/c 1'
_atom_sites_solution_primary direct
_atom_sites_solution_secondary difmap
_audit_conform_dict_location ftp://ftp.iucr.org/pub/cif_core.dic
_audit_conform_dict_name cif_core.dic
_audit_conform_dict_version 2.3
_audit_creation_date 2010-10-04T13:09:32-00:00
_audit_creation_method 'WinGX routine CIF_UPDATE'
_cell_angle_alpha 90
_cell_angle_beta 119.9840(10)
_cell_angle_gamma 90
_cell_formula_units_Z 4
_cell_length_a 9.6410(2)
_cell_length_b 6.7620(3)
_cell_length_c 19.2850(6)
_cell_measurement_reflns_used 1997
_cell_measurement_temperature 293(2)
_cell_measurement_theta_max 27.35
_cell_measurement_theta_min 3.87
_cell_measurement_wavelength 0.71073
_cell_volume 1088.97(6)
_computing_cell_refinement 'APPEX2 (BRUKER AXS, 2005)'
_computing_data_collection 'APPEX2 (BRUKER AXS, 2005)'
_computing_data_reduction 'APPEX2 (BRUKER AXS, 2005)'
_computing_molecular_graphics 'Ortep-3 for Windows (Farrugia, 1997)'
_computing_publication_material 'WinGX publication routines (Farrugia, 1999)'
_computing_structure_refinement 'SHELXL-97 (Sheldrick, 2008)'
_computing_structure_solution 'SIR2004 (Giacovazzo et al, 2004)'
_diffrn_ambient_temperature 293(2)
_diffrn_measured_fraction_theta_full 0.996
_diffrn_measured_fraction_theta_max 0.996
_diffrn_measurement_device 'four-circle diffractometer'
_diffrn_measurement_device_type 'BRUKER APPEX-II CCD'
_diffrn_measurement_method 'omega and phi scans'
_diffrn_radiation_monochromator graphite
_diffrn_radiation_probe x-ray
_diffrn_radiation_source 'fine-focus sealed tube'
_diffrn_radiation_type MoK\a
_diffrn_radiation_wavelength 0.7107
_diffrn_reflns_av_R_equivalents 0.0236
_diffrn_reflns_av_unetI/netI 0.0168
_diffrn_reflns_limit_h_max 10
_diffrn_reflns_limit_h_min -12
_diffrn_reflns_limit_k_max 8
_diffrn_reflns_limit_k_min 0
_diffrn_reflns_limit_l_max 24
_diffrn_reflns_limit_l_min 0
_diffrn_reflns_number 2218
_diffrn_reflns_theta_full 26.38
_diffrn_reflns_theta_max 26.38
_diffrn_reflns_theta_min 2.44
_exptl_absorpt_coefficient_mu 3.213
_exptl_absorpt_correction_T_max 1
_exptl_absorpt_correction_T_min 0.8358
_exptl_absorpt_correction_type multi-scan
_exptl_absorpt_process_details 'BRUKER SADABS'
_exptl_crystal_colour colourless
_exptl_crystal_density_diffrn 3.176
_exptl_crystal_density_method 'not measured'
_exptl_crystal_description prism
_exptl_crystal_F_000 1032
_exptl_crystal_size_max 0.25
_exptl_crystal_size_mid 0.12
_exptl_crystal_size_min 0.05
_refine_diff_density_max 0.448
_refine_diff_density_min -0.431
_refine_diff_density_rms 0.093
_refine_ls_extinction_coef 0.0128(5)
_refine_ls_extinction_expression Fc^*^=kFc[1+0.001xFc^2^\l^3^/sin(2\q)]^-1/4^
_refine_ls_extinction_method SHELXL
_refine_ls_goodness_of_fit_ref 1.103
_refine_ls_hydrogen_treatment noref
_refine_ls_matrix_type full
_refine_ls_number_parameters 201
_refine_ls_number_reflns 2218
_refine_ls_number_restraints 0
_refine_ls_restrained_S_all 1.103
_refine_ls_R_factor_all 0.0364
_refine_ls_R_factor_gt 0.023
_refine_ls_shift/su_max 0
_refine_ls_shift/su_mean 0
_refine_ls_structure_factor_coef Fsqd
_refine_ls_weighting_details 'calc w=1/[\s^2^(Fo^2^)+(0.0326P)^2^+1.2162P] where P=(Fo^2^+2Fc^2^)/3'
_refine_ls_weighting_scheme calc
_refine_ls_wR_factor_gt 0.0663
_refine_ls_wR_factor_ref 0.0725
_reflns_number_gt 1276
_reflns_number_total 2218
_reflns_threshold_expression >2\s(I)
_cod_data_source_file zb5021.cif
_cod_data_source_block C_mono
_cod_depositor_comments
;
The following automatic conversions were performed:

'_symmetry_cell_setting' value 'mOnoclinic' changed to 'monoclinic'
according to /home/saulius/struct/CIF-dictionaries/cif_core.dic
dictionary named 'cif_core.dic' version 2.4.2 from 2011-04-26.

Automatic conversion script
Id: cif_fix_values 1891 2012-01-12 08:04:46Z andrius 
;
_cod_original_sg_symbol_H-M 'P 21/c'
_cod_original_formula_sum 'Ca5 Cl1 O12 P3'
_cod_database_code 2105269

loop_
_symmetry_equiv_pos_as_xyz
'x, y, z'
'-x, y+1/2, -z+1/2'
'-x, -y, -z'
'x, -y-1/2, z-1/2'

loop_
_atom_site_label
_atom_site_type_symbol
_atom_site_fract_x
_atom_site_fract_y
_atom_site_fract_z
_atom_site_U_iso_or_equiv
_atom_site_adp_type
_atom_site_occupancy
_atom_site_symmetry_multiplicity
_atom_site_calc_flag
_atom_site_refinement_flags
_atom_site_disorder_group
Ca1 Ca 0.74427(6) 1.24994(11) 0.00218(3) 0.01032(15) Uani 1 1 d . .
Ca2 Ca 0.66623(8) 0.99678(9) 0.16680(4) 0.01149(18) Uani 1 1 d . .
Ca3 Ca 0.66711(8) 0.50351(9) 0.16656(4) 0.00955(18) Uani 1 1 d . .
Ca4 Ca 0.26017(6) 0.25004(12) 0.12789(3) 0.01037(15) Uani 1 1 d . .
Ca5 Ca 0.00431(6) 0.75013(12) 0.13005(3) 0.01043(15) Uani 1 1 d . .
O1 O 0.9139(2) 1.0673(3) 0.13375(13) 0.0136(5) Uani 1 1 d . .
O2 O 0.8727(2) 1.2492(4) 0.23252(10) 0.0137(4) Uani 1 1 d . .
O3 O 0.5922(2) 1.2513(4) 0.06349(11) 0.0141(4) Uani 1 1 d . .
O4 O 0.3531(3) 1.0675(4) 0.04315(13) 0.0188(5) Uani 1 1 d . .
O5 O 0.5351(2) 1.2508(4) 0.20397(10) 0.0135(4) Uani 1 1 d . .
O6 O 0.7335(3) 1.0672(4) 0.32352(14) 0.0181(5) Uani 1 1 d . .
O7 O 0.6562(2) 0.7502(4) 0.07418(11) 0.0136(4) Uani 1 1 d . .
O8 O 0.8516(2) 0.7490(4) 0.25390(11) 0.0136(4) Uani 1 1 d . .
O9 O 0.4919(2) 0.7509(4) 0.17192(11) 0.0138(4) Uani 1 1 d . .
O10 O 0.9127(3) 0.4332(4) 0.13292(15) 0.0235(6) Uani 1 1 d . .
O11 O 0.7328(3) 0.4335(4) 0.32309(15) 0.0186(5) Uani 1 1 d . .
O12 O 0.3539(3) 0.4326(4) 0.04367(13) 0.0179(5) Uani 1 1 d . .
P1 P 0.96738(7) 1.25012(14) 0.18741(4) 0.00696(16) Uani 1 1 d . .
P2 P 0.40743(7) 1.25011(14) 0.01632(4) 0.00685(16) Uani 1 1 d . .
P3 P 0.62516(7) 1.25027(14) 0.29630(4) 0.00677(16) Uani 1 1 d . .
Cl1A Cl 0.0038(3) 0.5571(3) -0.00083(16) 0.0288(9) Uani 0.503(3) 1 d P 1
Cl1B Cl -0.0035(3) 0.9453(3) 0.00075(16) 0.0234(8) Uani 0.497(3) 1 d P 2

loop_
_atom_site_aniso_label
_atom_site_aniso_U_11
_atom_site_aniso_U_22
_atom_site_aniso_U_33
_atom_site_aniso_U_23
_atom_site_aniso_U_13
_atom_site_aniso_U_12
Ca1 0.0125(3) 0.0080(3) 0.0125(3) 0.0002(3) 0.0077(2) 0.0003(3)
Ca2 0.0138(3) 0.0063(4) 0.0140(4) 0.0001(2) 0.0067(3) -0.0001(2)
Ca3 0.0125(3) 0.0058(4) 0.0118(3) 0.0001(2) 0.0072(3) 0.0000(2)
Ca4 0.0104(3) 0.0079(3) 0.0125(3) -0.0013(3) 0.0055(2) -0.0010(3)
Ca5 0.0127(3) 0.0079(3) 0.0103(3) -0.0004(3) 0.0055(2) -0.0002(3)
O1 0.0123(11) 0.0085(12) 0.0104(11) -0.0080(10) -0.0015(9) 0.0013(10)
O2 0.0121(8) 0.0216(10) 0.0096(8) -0.0024(12) 0.0069(7) -0.0003(12)
O3 0.0085(8) 0.0223(11) 0.0121(9) -0.0030(12) 0.0057(7) -0.0020(11)
O4 0.0323(14) 0.0158(14) 0.0143(12) -0.0055(11) 0.0161(11) -0.0139(12)
O5 0.0102(8) 0.0208(10) 0.0078(9) -0.0006(12) 0.0033(7) -0.0019(11)
O6 0.0203(12) 0.0137(14) 0.0276(13) 0.0143(11) 0.0175(11) 0.0103(11)
O7 0.0202(9) 0.0120(9) 0.0088(9) -0.0039(11) 0.0073(7) -0.0034(11)
O8 0.0081(8) 0.0122(9) 0.0150(9) 0.0008(12) 0.0018(7) 0.0028(11)
O9 0.0164(9) 0.0118(9) 0.0207(10) 0.0031(12) 0.0149(8) 0.0014(11)
O10 0.0171(12) 0.0243(15) 0.0217(13) 0.0086(12) 0.0041(11) -0.0079(12)
O11 0.0129(11) 0.0165(14) 0.0302(14) -0.0104(12) 0.0137(11) -0.0059(10)
O12 0.0253(13) 0.0151(14) 0.0161(12) 0.0034(11) 0.0124(11) 0.0104(11)
P1 0.0069(3) 0.0072(3) 0.0067(3) -0.0002(4) 0.0033(2) -0.0009(4)
P2 0.0075(3) 0.0070(3) 0.0067(3) -0.0005(4) 0.0040(2) -0.0010(4)
P3 0.0068(3) 0.0071(3) 0.0073(3) -0.0001(4) 0.0042(2) 0.0003(4)
Cl1A 0.0166(8) 0.055(2) 0.0156(8) 0.0029(16) 0.0089(7) -0.0025(15)
Cl1B 0.0143(8) 0.043(2) 0.0148(8) 0.0007(15) 0.0085(7) -0.0021(14)

loop_
_atom_type_symbol
_atom_type_description
_atom_type_scat_dispersion_real
_atom_type_scat_dispersion_imag
_atom_type_scat_source
Ca Ca 0.2262 0.3064 'International Tables Vol C Tables 4.2.6.8 and 6.1.1.4'
Cl Cl 0.1484 0.1585 'International Tables Vol C Tables 4.2.6.8 and 6.1.1.4'
O O 0.0106 0.006 'International Tables Vol C Tables 4.2.6.8 and 6.1.1.4'
P P 0.1023 0.0942 'International Tables Vol C Tables 4.2.6.8 and 6.1.1.4'
K K 0.2009 0.2494 'International Tables Vol C Tables 4.2.6.8 and 6.1.1.4'

loop_
_geom_angle_atom_site_label_1
_geom_angle_atom_site_label_2
_geom_angle_atom_site_label_3
_geom_angle
_geom_angle_site_symmetry_1
_geom_angle_site_symmetry_3
O3 Ca1 O4 87.47(8) . 3_675
O3 Ca1 O12 87.08(9) . 3_675
O4 Ca1 O12 133.94(7) 3_675 3_675
O3 Ca1 O10 75.09(7) . 1_565
O4 Ca1 O10 139.49(9) 3_675 1_565
O12 Ca1 O10 82.19(9) 3_675 1_565
O3 Ca1 O1 75.32(7) . .
O4 Ca1 O1 82.23(8) 3_675 .
O12 Ca1 O1 139.46(8) 3_675 .
O10 Ca1 O1 58.23(6) 1_565 .
O3 Ca1 Cl1A 142.31(9) . 3_675
O4 Ca1 Cl1A 128.39(8) 3_675 3_675
O12 Ca1 Cl1A 75.79(8) 3_675 3_675
O10 Ca1 Cl1A 69.55(8) 1_565 3_675
O1 Ca1 Cl1A 96.21(8) . 3_675
O3 Ca1 Cl1B 143.40(8) . 3_675
O4 Ca1 Cl1B 76.04(7) 3_675 3_675
O12 Ca1 Cl1B 127.70(7) 3_675 3_675
O10 Ca1 Cl1B 96.54(8) 1_565 3_675
O1 Ca1 Cl1B 70.28(7) . 3_675
Cl1A Ca1 Cl1B 55.69(5) 3_675 3_675
O3 Ca1 O9 104.82(6) . 3_675
O4 Ca1 O9 68.70(8) 3_675 3_675
O12 Ca1 O9 68.71(8) 3_675 3_675
O10 Ca1 O9 150.80(9) 1_565 3_675
O1 Ca1 O9 150.83(8) . 3_675
Cl1A Ca1 O9 99.84(7) 3_675 3_675
Cl1B Ca1 O9 99.27(7) 3_675 3_675
O3 Ca1 P1 70.28(5) . .
O4 Ca1 P1 110.38(6) 3_675 .
O12 Ca1 P1 110.53(6) 3_675 .
O10 Ca1 P1 29.33(6) 1_565 .
O1 Ca1 P1 29.13(5) . .
Cl1A Ca1 P1 84.51(6) 3_675 .
Cl1B Ca1 P1 85.02(6) 3_675 .
O9 Ca1 P1 175.10(4) 3_675 .
O3 Ca1 Cl1B 133.68(8) . 1_655
O4 Ca1 Cl1B 64.45(7) 3_675 1_655
O12 Ca1 Cl1B 139.04(7) 3_675 1_655
O10 Ca1 Cl1B 102.21(8) 1_565 1_655
O1 Ca1 Cl1B 65.41(7) . 1_655
Cl1A Ca1 Cl1B 68.22(8) 3_675 1_655
Cl1B Ca1 Cl1B 12.54(7) 3_675 1_655
O9 Ca1 Cl1B 98.38(7) 3_675 1_655
P1 Ca1 Cl1B 85.29(5) . 1_655
O3 Ca1 Cl1A 134.13(8) . 1_665
O4 Ca1 Cl1A 138.20(7) 3_675 1_665
O12 Ca1 Cl1A 65.08(8) 3_675 1_665
O10 Ca1 Cl1A 65.97(7) 1_565 1_665
O1 Ca1 Cl1A 102.08(7) . 1_665
Cl1A Ca1 Cl1A 11.27(10) 3_675 1_665
Cl1B Ca1 Cl1A 66.95(7) 3_675 1_665
O9 Ca1 Cl1A 98.17(7) 3_675 1_665
P1 Ca1 Cl1A 85.65(5) . 1_665
Cl1B Ca1 Cl1A 79.48(5) 1_655 1_665
O3 Ca1 P2 22.47(4) . .
O4 Ca1 P2 78.95(6) 3_675 .
O12 Ca1 P2 78.88(6) 3_675 .
O10 Ca1 P2 94.75(6) 1_565 .
O1 Ca1 P2 94.82(5) . .
Cl1A Ca1 P2 151.67(6) 3_675 .
Cl1B Ca1 P2 152.30(5) 3_675 .
O9 Ca1 P2 82.35(4) 3_675 .
P1 Ca1 P2 92.75(2) . .
Cl1B Ca1 P2 139.79(4) 1_655 .
Cl1A Ca1 P2 140.53(5) 1_665 .
O9 Ca2 O7 77.40(8) . .
O9 Ca2 O8 77.33(7) . .
O7 Ca2 O8 77.11(7) . .
O9 Ca2 O2 150.30(7) . .
O7 Ca2 O2 126.07(7) . .
O8 Ca2 O2 89.77(8) . .
O9 Ca2 O5 89.96(8) . .
O7 Ca2 O5 150.35(7) . .
O8 Ca2 O5 126.57(7) . .
O2 Ca2 O5 76.31(7) . .
O9 Ca2 O3 126.41(7) . .
O7 Ca2 O3 89.77(8) . .
O8 Ca2 O3 150.02(7) . .
O2 Ca2 O3 76.24(7) . .
O5 Ca2 O3 76.22(7) . .
O9 Ca2 O6 82.10(7) . .
O7 Ca2 O6 145.14(8) . .
O8 Ca2 O6 71.03(7) . .
O2 Ca2 O6 68.36(7) . .
O5 Ca2 O6 55.78(6) . .
O3 Ca2 O6 125.04(8) . .
O9 Ca2 O4 70.98(7) . .
O7 Ca2 O4 81.97(7) . .
O8 Ca2 O4 145.09(8) . .
O2 Ca2 O4 125.12(8) . .
O5 Ca2 O4 68.51(6) . .
O3 Ca2 O4 55.67(6) . .
O6 Ca2 O4 117.40(6) . .
O9 Ca2 O1 145.14(8) . .
O7 Ca2 O1 70.87(7) . .
O8 Ca2 O1 81.82(7) . .
O2 Ca2 O1 55.45(6) . .
O5 Ca2 O1 124.87(8) . .
O3 Ca2 O1 68.37(6) . .
O6 Ca2 O1 116.93(6) . .
O4 Ca2 O1 117.13(7) . .
O9 Ca2 P3 88.67(6) . .
O7 Ca2 P3 166.05(6) . .
O8 Ca2 P3 99.52(6) . .
O2 Ca2 P3 66.96(5) . .
O5 Ca2 P3 27.61(4) . .
O3 Ca2 P3 99.09(6) . .
O6 Ca2 P3 28.50(5) . .
O4 Ca2 P3 94.10(5) . .
O1 Ca2 P3 122.41(5) . .
O9 Ca2 P2 99.36(5) . .
O7 Ca2 P2 88.52(6) . .
O8 Ca2 P2 165.62(6) . .
O2 Ca2 P2 99.19(6) . .
O5 Ca2 P2 66.95(5) . .
O3 Ca2 P2 27.62(4) . .
O6 Ca2 P2 122.73(5) . .
O4 Ca2 P2 28.38(5) . .
O1 Ca2 P2 93.96(5) . .
P3 Ca2 P2 94.35(3) . .
O9 Ca2 P1 165.89(6) . .
O7 Ca2 P1 99.16(5) . .
O8 Ca2 P1 88.57(6) . .
O2 Ca2 P1 27.51(4) . .
O5 Ca2 P1 99.02(6) . .
O3 Ca2 P1 66.77(5) . .
O6 Ca2 P1 93.91(5) . .
O4 Ca2 P1 122.44(5) . .
O1 Ca2 P1 28.30(5) . .
P3 Ca2 P1 94.24(3) . .
P2 Ca2 P1 94.19(3) . .
O8 Ca3 O7 77.46(7) . .
O8 Ca3 O9 77.28(7) . .
O7 Ca3 O9 77.22(7) . .
O8 Ca3 O3 150.40(7) . 1_545
O7 Ca3 O3 89.76(8) . 1_545
O9 Ca3 O3 126.19(7) . 1_545
O8 Ca3 O5 126.06(7) . 1_545
O7 Ca3 O5 150.13(7) . 1_545
O9 Ca3 O5 89.60(8) . 1_545
O3 Ca3 O5 76.46(7) 1_545 1_545
O8 Ca3 O2 89.87(8) . 1_545
O7 Ca3 O2 126.66(7) . 1_545
O9 Ca3 O2 150.06(7) . 1_545
O3 Ca3 O2 76.42(7) 1_545 1_545
O5 Ca3 O2 76.18(7) 1_545 1_545
O8 Ca3 O10 82.17(7) . .
O7 Ca3 O10 70.97(7) . .
O9 Ca3 O10 145.13(8) . .
O3 Ca3 O10 68.38(7) 1_545 .
O5 Ca3 O10 125.23(8) 1_545 .
O2 Ca3 O10 55.95(7) 1_545 .
O8 Ca3 O12 145.22(8) . .
O7 Ca3 O12 82.09(7) . .
O9 Ca3 O12 70.91(7) . .
O3 Ca3 O12 55.55(6) 1_545 .
O5 Ca3 O12 68.22(6) 1_545 .
O2 Ca3 O12 124.85(8) 1_545 .
O10 Ca3 O12 117.15(7) . .
O8 Ca3 O11 70.80(7) . .
O7 Ca3 O11 145.04(8) . .
O9 Ca3 O11 81.78(7) . .
O3 Ca3 O11 125.18(8) 1_545 .
O5 Ca3 O11 55.51(6) 1_545 .
O2 Ca3 O11 68.42(6) 1_545 .
O10 Ca3 O11 117.47(7) . .
O12 Ca3 O11 116.85(6) . .
O8 Ca3 P1 88.61(5) . 1_545
O7 Ca3 P1 99.54(6) . 1_545
O9 Ca3 P1 165.88(6) . 1_545
O3 Ca3 P1 67.06(5) 1_545 1_545
O5 Ca3 P1 99.20(6) 1_545 1_545
O2 Ca3 P1 27.68(4) 1_545 1_545
O10 Ca3 P1 28.58(5) . 1_545
O12 Ca3 P1 122.61(5) . 1_545
O11 Ca3 P1 94.06(5) . 1_545
O8 Ca3 P2 166.07(6) . 1_545
O7 Ca3 P2 88.63(6) . 1_545
O9 Ca3 P2 99.28(6) . 1_545
O3 Ca3 P2 27.51(4) 1_545 1_545
O5 Ca3 P2 66.92(5) 1_545 1_545
O2 Ca3 P2 99.06(6) 1_545 1_545
O10 Ca3 P2 93.94(6) . 1_545
O12 Ca3 P2 28.38(5) . 1_545
O11 Ca3 P2 122.43(5) . 1_545
P1 Ca3 P2 94.34(3) 1_545 1_545
O8 Ca3 P3 99.17(6) . 1_545
O7 Ca3 P3 165.67(6) . 1_545
O9 Ca3 P3 88.45(6) . 1_545
O3 Ca3 P3 99.22(6) 1_545 1_545
O5 Ca3 P3 27.50(4) 1_545 1_545
O2 Ca3 P3 66.78(5) 1_545 1_545
O10 Ca3 P3 122.73(6) . 1_545
O12 Ca3 P3 93.75(5) . 1_545
O11 Ca3 P3 28.37(5) . 1_545
P1 Ca3 P3 94.26(3) 1_545 1_545
P2 Ca3 P3 94.20(2) 1_545 1_545
O5 Ca4 O11 87.28(9) 1_545 2_645
O5 Ca4 O6 87.19(9) 1_545 2_645
O11 Ca4 O6 133.95(8) 2_645 2_645
O5 Ca4 O12 75.05(7) 1_545 .
O11 Ca4 O12 139.42(8) 2_645 .
O6 Ca4 O12 82.15(8) 2_645 .
O5 Ca4 O4 75.36(8) 1_545 1_545
O11 Ca4 O4 82.32(8) 2_645 1_545
O6 Ca4 O4 139.38(8) 2_645 1_545
O12 Ca4 O4 58.14(6) . 1_545
O5 Ca4 Cl1B 142.20(9) 1_545 3_565
O11 Ca4 Cl1B 76.12(8) 2_645 3_565
O6 Ca4 Cl1B 128.54(8) 2_645 3_565
O12 Ca4 Cl1B 95.83(7) . 3_565
O4 Ca4 Cl1B 68.99(7) 1_545 3_565
O5 Ca4 Cl1A 143.64(8) 1_545 3_565
O11 Ca4 Cl1A 127.51(7) 2_645 3_565
O6 Ca4 Cl1A 75.80(8) 2_645 3_565
O12 Ca4 Cl1A 71.00(7) . 3_565
O4 Ca4 Cl1A 96.94(8) 1_545 3_565
Cl1B Ca4 Cl1A 55.64(5) 3_565 3_565
O5 Ca4 O8 104.77(6) 1_545 2_645
O11 Ca4 O8 68.54(8) 2_645 2_645
O6 Ca4 O8 68.89(7) 2_645 2_645
O12 Ca4 O8 150.96(8) . 2_645
O4 Ca4 O8 150.74(8) 1_545 2_645
Cl1B Ca4 O8 100.35(6) 3_565 2_645
Cl1A Ca4 O8 98.75(7) 3_565 2_645
O5 Ca4 P2 70.30(5) 1_545 1_545
O11 Ca4 P2 110.48(6) 2_645 1_545
O6 Ca4 P2 110.39(6) 2_645 1_545
O12 Ca4 P2 29.19(5) . 1_545
O4 Ca4 P2 29.19(5) 1_545 1_545
Cl1B Ca4 P2 83.93(5) 3_565 1_545
Cl1A Ca4 P2 85.68(5) 3_565 1_545
O8 Ca4 P2 175.06(4) 2_645 1_545
O5 Ca4 Cl1A 133.11(8) 1_545 .
O11 Ca4 Cl1A 139.35(7) 2_645 .
O6 Ca4 Cl1A 64.77(8) 2_645 .
O12 Ca4 Cl1A 64.93(7) . .
O4 Ca4 Cl1A 101.42(8) 1_545 .
Cl1B Ca4 Cl1A 68.03(8) 3_565 .
Cl1A Ca4 Cl1A 12.55(9) 3_565 .
O8 Ca4 Cl1A 99.18(6) 2_645 .
P2 Ca4 Cl1A 84.66(5) 1_545 .
O5 Ca4 Cl1B 134.64(8) 1_545 1_545
O11 Ca4 Cl1B 64.85(8) 2_645 1_545
O6 Ca4 Cl1B 138.01(7) 2_645 1_545
O12 Ca4 Cl1B 102.74(7) . 1_545
O4 Ca4 Cl1B 66.41(7) 1_545 1_545
Cl1B Ca4 Cl1B 11.55(9) 3_565 1_545
Cl1A Ca4 Cl1B 67.05(8) 3_565 1_545
O8 Ca4 Cl1B 97.53(6) 2_645 1_545
P2 Ca4 Cl1B 86.18(5) 1_545 1_545
Cl1A Ca4 Cl1B 79.50(5) . 1_545
O5 Ca4 P3 22.48(5) 1_545 1_545
O11 Ca4 P3 78.80(6) 2_645 1_545
O6 Ca4 P3 78.95(6) 2_645 1_545
O12 Ca4 P3 94.69(6) . 1_545
O4 Ca4 P3 94.91(6) 1_545 1_545
Cl1B Ca4 P3 151.69(6) 3_565 1_545
Cl1A Ca4 P3 152.36(6) 3_565 1_545
O8 Ca4 P3 82.28(4) 2_645 1_545
P2 Ca4 P3 92.78(2) 1_545 1_545
Cl1A Ca4 P3 139.82(5) . 1_545
Cl1B Ca4 P3 140.47(5) 1_545 1_545
O2 Ca5 O10 87.32(9) 2_645 1_455
O2 Ca5 O1 87.28(9) 2_645 1_455
O10 Ca5 O1 133.96(7) 1_455 1_455
O2 Ca5 O6 75.12(7) 2_645 2_645
O10 Ca5 O6 82.32(8) 1_455 2_645
O1 Ca5 O6 139.35(8) 1_455 2_645
O2 Ca5 O11 75.16(8) 2_645 2_655
O10 Ca5 O11 139.59(9) 1_455 2_655
O1 Ca5 O11 82.08(8) 1_455 2_655
O6 Ca5 O11 58.24(6) 2_645 2_655
O2 Ca5 Cl1B 143.09(8) 2_645 .
O10 Ca5 Cl1B 128.00(8) 1_455 .
O1 Ca5 Cl1B 75.42(8) 1_455 .
O6 Ca5 Cl1B 97.07(8) 2_645 .
O11 Ca5 Cl1B 70.39(7) 2_655 .
O2 Ca5 Cl1A 142.56(9) 2_645 .
O10 Ca5 Cl1A 76.48(8) 1_455 .
O1 Ca5 Cl1A 128.02(8) 1_455 .
O6 Ca5 Cl1A 69.45(8) 2_645 .
O11 Ca5 Cl1A 95.64(7) 2_655 .
Cl1B Ca5 Cl1A 55.63(5) . .
O2 Ca5 O7 104.88(6) 2_645 1_455
O10 Ca5 O7 68.61(8) 1_455 1_455
O1 Ca5 O7 68.81(8) 1_455 1_455
O6 Ca5 O7 150.82(8) 2_645 1_455
O11 Ca5 O7 150.79(8) 2_655 1_455
Cl1B Ca5 O7 98.91(7) . 1_455
Cl1A Ca5 O7 100.26(7) . 1_455
O2 Ca5 P3 70.19(5) 2_645 2_645
O10 Ca5 P3 110.58(7) 1_455 2_645
O1 Ca5 P3 110.30(6) 1_455 2_645
O6 Ca5 P3 29.26(5) 2_645 2_645
O11 Ca5 P3 29.22(6) 2_655 2_645
Cl1B Ca5 P3 85.42(6) . 2_645
Cl1A Ca5 P3 84.12(6) . 2_645
O7 Ca5 P3 175.07(4) 1_455 2_645
O2 Ca5 Cl1A 133.64(8) 2_645 3_565
O10 Ca5 Cl1A 63.98(7) 1_455 3_565
O1 Ca5 Cl1A 138.95(7) 1_455 3_565
O6 Ca5 Cl1A 66.00(7) 2_645 3_565
O11 Ca5 Cl1A 102.94(7) 2_655 3_565
Cl1B Ca5 Cl1A 68.51(7) . 3_565
Cl1A Ca5 Cl1A 12.96(8) . 3_565
O7 Ca5 Cl1A 97.67(6) 1_455 3_565
P3 Ca5 Cl1A 86.09(5) 2_645 3_565
O2 Ca5 Cl1B 134.05(8) 2_645 3_575
O10 Ca5 Cl1B 138.33(8) 1_455 3_575
O1 Ca5 Cl1B 65.49(7) 1_455 3_575
O6 Ca5 Cl1B 101.40(7) 2_645 3_575
O11 Ca5 Cl1B 65.37(7) 2_655 3_575
Cl1B Ca5 Cl1B 11.08(9) . 3_575
Cl1A Ca5 Cl1B 66.63(7) . 3_575
O7 Ca5 Cl1B 98.88(6) 1_455 3_575
P3 Ca5 Cl1B 84.90(5) 2_645 3_575
Cl1A Ca5 Cl1B 79.54(5) 3_565 3_575
O2 Ca5 P1 22.54(5) 2_645 2_645
O10 Ca5 P1 79.05(7) 1_455 2_645
O1 Ca5 P1 78.78(6) 1_455 2_645
O6 Ca5 P1 94.84(5) 2_645 2_645
O11 Ca5 P1 94.71(6) 2_655 2_645
Cl1B Ca5 P1 151.65(6) . 2_645
Cl1A Ca5 P1 152.38(5) . 2_645
O7 Ca5 P1 82.34(4) 1_455 2_645
P3 Ca5 P1 92.73(2) 2_645 2_645
Cl1A Ca5 P1 139.68(5) 3_565 2_645
Cl1B Ca5 P1 140.57(5) 3_575 2_645
P1 O1 Ca5 139.59(13) . 1_655
P1 O1 Ca1 96.54(11) . .
Ca5 O1 Ca1 118.65(9) 1_655 .
P1 O1 Ca2 91.21(9) . .
Ca5 O1 Ca2 102.98(8) 1_655 .
Ca1 O1 Ca2 96.49(7) . .
P1 O2 Ca5 122.65(10) . 2_655
P1 O2 Ca2 105.58(11) . .
Ca5 O2 Ca2 114.67(10) 2_655 .
P1 O2 Ca3 104.93(11) . 1_565
Ca5 O2 Ca3 114.49(9) 2_655 1_565
Ca2 O2 Ca3 89.03(6) . 1_565
P2 O3 Ca1 122.82(10) . .
P2 O3 Ca3 105.59(11) . 1_565
Ca1 O3 Ca3 114.63(9) . 1_565
P2 O3 Ca2 104.89(11) . .
Ca1 O3 Ca2 114.41(9) . .
Ca3 O3 Ca2 88.93(6) 1_565 .
P2 O4 Ca1 139.33(12) . 3_675
P2 O4 Ca4 96.67(12) . 1_565
Ca1 O4 Ca4 118.90(8) 3_675 1_565
P2 O4 Ca2 91.15(10) . .
Ca1 O4 Ca2 102.87(9) 3_675 .
Ca4 O4 Ca2 96.43(7) 1_565 .
P3 O5 Ca4 122.75(10) . 1_565
P3 O5 Ca2 105.16(11) . .
Ca4 O5 Ca2 114.30(9) 1_565 .
P3 O5 Ca3 105.45(11) . 1_565
Ca4 O5 Ca3 114.66(9) 1_565 1_565
Ca2 O5 Ca3 89.00(6) . 1_565
P3 O6 Ca4 139.26(12) . 2_655
P3 O6 Ca5 96.62(12) . 2_655
Ca4 O6 Ca5 119.00(9) 2_655 2_655
P3 O6 Ca2 90.98(10) . .
Ca4 O6 Ca2 102.89(9) 2_655 .
Ca5 O6 Ca2 96.68(7) 2_655 .
P2 O7 Ca3 133.37(15) 3_675 .
P2 O7 Ca2 133.58(15) 3_675 .
Ca3 O7 Ca2 87.71(6) . .
P2 O7 Ca5 98.62(9) 3_675 1_655
Ca3 O7 Ca5 96.21(7) . 1_655
Ca2 O7 Ca5 96.42(7) . 1_655
P1 O8 Ca3 133.79(15) 2_745 .
P1 O8 Ca2 133.16(15) 2_745 .
Ca3 O8 Ca2 87.73(6) . .
P1 O8 Ca4 98.58(9) 2_745 2_655
Ca3 O8 Ca4 96.57(7) . 2_655
Ca2 O8 Ca4 96.10(7) . 2_655
P3 O9 Ca2 133.63(15) 2_645 .
P3 O9 Ca3 133.38(15) 2_645 .
Ca2 O9 Ca3 87.65(6) . .
P3 O9 Ca1 98.66(9) 2_645 3_675
Ca2 O9 Ca1 96.42(7) . 3_675
Ca3 O9 Ca1 96.19(7) . 3_675
P1 O10 Ca5 138.84(14) 1_545 1_655
P1 O10 Ca1 96.69(13) 1_545 1_545
Ca5 O10 Ca1 119.19(10) 1_655 1_545
P1 O10 Ca3 91.12(10) 1_545 .
Ca5 O10 Ca3 102.99(10) 1_655 .
Ca1 O10 Ca3 96.80(8) 1_545 .
P3 O11 Ca4 139.38(12) 1_545 2_655
P3 O11 Ca5 96.44(12) 1_545 2_645
Ca4 O11 Ca5 118.79(9) 2_655 2_645
P3 O11 Ca3 91.32(11) 1_545 .
Ca4 O11 Ca3 103.15(9) 2_655 .
Ca5 O11 Ca3 96.52(7) 2_645 .
P2 O12 Ca1 138.93(13) 1_545 3_675
P2 O12 Ca4 96.78(12) 1_545 .
Ca1 O12 Ca4 118.88(8) 3_675 .
P2 O12 Ca3 91.31(10) 1_545 .
Ca1 O12 Ca3 103.00(9) 3_675 .
Ca4 O12 Ca3 96.90(7) . .
O1 P1 O8 111.74(13) . 2_755
O1 P1 O10 107.73(11) . 1_565
O8 P1 O10 112.57(14) 2_755 1_565
O1 P1 O2 106.50(13) . .
O8 P1 O2 111.06(10) 2_755 .
O10 P1 O2 106.91(14) 1_565 .
O1 P1 Ca1 54.33(9) . .
O8 P1 Ca1 136.47(8) 2_755 .
O10 P1 Ca1 53.98(10) 1_565 .
O2 P1 Ca1 112.46(7) . .
O1 P1 Ca3 111.66(8) . 1_565
O8 P1 Ca3 135.81(10) 2_755 1_565
O10 P1 Ca3 60.30(9) 1_565 1_565
O2 P1 Ca3 47.38(9) . 1_565
Ca1 P1 Ca3 78.11(2) . 1_565
O1 P1 Ca2 60.49(8) . .
O8 P1 Ca2 135.38(10) 2_755 .
O10 P1 Ca2 111.34(9) 1_565 .
O2 P1 Ca2 46.91(9) . .
Ca1 P1 Ca2 78.17(2) . .
Ca3 P1 Ca2 64.383(17) 1_565 .
O1 P1 Ca5 121.88(10) . 2_655
O8 P1 Ca5 76.26(7) 2_755 2_655
O10 P1 Ca5 122.12(11) 1_565 2_655
Ca1 P1 Ca5 147.27(2) . 2_655
Ca3 P1 Ca5 74.33(2) 1_565 2_655
Ca2 P1 Ca5 74.22(2) . 2_655
O1 P1 Ca4 80.44(8) . 1_665
O8 P1 Ca4 56.05(7) 2_755 1_665
O10 P1 Ca4 80.52(9) 1_565 1_665
O2 P1 Ca4 167.11(7) . 1_665
Ca1 P1 Ca4 80.427(19) . 1_665
Ca3 P1 Ca4 140.77(3) 1_565 1_665
Ca2 P1 Ca4 140.90(3) . 1_665
Ca5 P1 Ca4 132.30(2) 2_655 1_665
O4 P2 O12 107.62(11) . 1_565
O4 P2 O7 111.97(13) . 3_675
O12 P2 O7 112.43(13) 1_565 3_675
O4 P2 O3 107.13(14) . .
O12 P2 O3 106.36(14) 1_565 .
O7 P2 O3 111.01(10) 3_675 .
O4 P2 Ca4 54.15(9) . 1_565
O12 P2 Ca4 54.04(9) 1_565 1_565
O7 P2 Ca4 136.46(8) 3_675 1_565
O3 P2 Ca4 112.53(7) . 1_565
O4 P2 Ca2 60.47(10) . .
O12 P2 Ca2 111.21(9) 1_565 .
O7 P2 Ca2 135.63(10) 3_675 .
O3 P2 Ca2 47.49(9) . .
Ca4 P2 Ca2 78.02(2) 1_565 .
O4 P2 Ca3 111.68(9) . 1_565
O12 P2 Ca3 60.31(9) 1_565 1_565
O7 P2 Ca3 135.59(10) 3_675 1_565
O3 P2 Ca3 46.89(9) . 1_565
Ca4 P2 Ca3 78.24(2) 1_565 1_565
Ca2 P2 Ca3 64.367(17) . 1_565
O4 P2 Ca1 122.06(10) . .
O12 P2 Ca1 121.99(10) 1_565 .
O7 P2 Ca1 76.30(7) 3_675 .
Ca4 P2 Ca1 147.23(2) 1_565 .
Ca2 P2 Ca1 74.35(2) . .
Ca3 P2 Ca1 74.17(2) 1_565 .
O4 P2 Ca5 80.33(10) . 3_575
O12 P2 Ca5 80.68(9) 1_565 3_575
O7 P2 Ca5 56.01(7) 3_675 3_575
O3 P2 Ca5 167.02(7) . 3_575
Ca4 P2 Ca5 80.452(18) 1_565 3_575
Ca2 P2 Ca5 140.76(3) . 3_575
Ca3 P2 Ca5 140.93(3) 1_565 3_575
Ca1 P2 Ca5 132.31(2) . 3_575
O9 P3 O11 111.95(13) 2_655 1_565
O9 P3 O6 112.19(13) 2_655 .
O11 P3 O6 107.88(11) 1_565 .
O9 P3 O5 111.09(10) 2_655 .
O11 P3 O5 106.47(14) 1_565 .
O6 P3 O5 106.95(14) . .
O9 P3 Ca5 136.44(8) 2_655 2_655
O11 P3 Ca5 54.34(9) 1_565 2_655
O6 P3 Ca5 54.12(9) . 2_655
O5 P3 Ca5 112.47(7) . 2_655
O9 P3 Ca2 135.65(10) 2_655 .
O11 P3 Ca2 111.61(8) 1_565 .
O6 P3 Ca2 60.52(9) . .
O5 P3 Ca2 47.23(9) . .
Ca5 P3 Ca2 78.20(2) 2_655 .
O9 P3 Ca3 135.57(10) 2_655 1_565
O11 P3 Ca3 60.31(9) 1_565 1_565
O6 P3 Ca3 111.52(8) . 1_565
O5 P3 Ca3 47.05(9) . 1_565
Ca5 P3 Ca3 78.10(2) 2_655 1_565
Ca2 P3 Ca3 64.375(17) . 1_565
O9 P3 Ca4 76.33(7) 2_655 1_565
O11 P3 Ca4 121.83(10) 1_565 1_565
O6 P3 Ca4 122.05(11) . 1_565
Ca5 P3 Ca4 147.24(2) 2_655 1_565
Ca2 P3 Ca4 74.18(2) . 1_565
Ca3 P3 Ca4 74.30(2) 1_565 1_565
O9 P3 Ca1 56.04(7) 2_655 4_586
O11 P3 Ca1 80.58(9) 1_565 4_586
O6 P3 Ca1 80.33(9) . 4_586
O5 P3 Ca1 167.13(7) . 4_586
Ca5 P3 Ca1 80.403(18) 2_655 4_586
Ca2 P3 Ca1 140.80(3) . 4_586
Ca3 P3 Ca1 140.86(3) 1_565 4_586
Ca4 P3 Ca1 132.36(2) 1_565 4_586
Cl1A Cl1A Ca1 124.7(4) 3_565 3_675
Cl1A Cl1A Ca4 115.6(4) 3_565 3_565
Ca1 Cl1A Ca4 100.90(7) 3_675 3_565
Cl1A Cl1A Ca5 112.2(4) 3_565 .
Ca1 Cl1A Ca5 100.37(8) 3_675 .
Ca4 Cl1A Ca5 99.19(8) 3_565 .
Cl1A Cl1A Ca5 54.8(4) 3_565 3_565
Ca1 Cl1A Ca5 88.79(7) 3_675 3_565
Ca4 Cl1A Ca5 87.91(8) 3_565 3_565
Ca5 Cl1A Ca5 167.04(8) . 3_565
Cl1A Cl1A Ca4 51.9(4) 3_565 .
Ca1 Cl1A Ca4 88.41(7) 3_675 .
Ca4 Cl1A Ca4 167.45(9) 3_565 .
Ca5 Cl1A Ca4 87.23(7) . .
Ca5 Cl1A Ca4 83.87(7) 3_565 .
Ca1 Cl1A Ca1 168.73(10) 3_675 1_445
Ca4 Cl1A Ca1 86.72(7) 3_565 1_445
Ca5 Cl1A Ca1 86.42(6) . 1_445
Ca5 Cl1A Ca1 83.16(6) 3_565 1_445
Ca4 Cl1A Ca1 82.91(5) . 1_445
Cl1B Cl1B Ca5 122.9(4) 3_575 .
Cl1B Cl1B Ca4 119.4(4) 3_575 3_565
Ca5 Cl1B Ca4 100.69(6) . 3_565
Cl1B Cl1B Ca1 111.2(4) 3_575 3_675
Ca5 Cl1B Ca1 99.56(8) . 3_675
Ca4 Cl1B Ca1 99.13(8) 3_565 3_675
Cl1B Cl1B Ca1 56.3(4) 3_575 1_455
Ca5 Cl1B Ca1 88.75(7) . 1_455
Ca4 Cl1B Ca1 88.43(7) 3_565 1_455
Ca1 Cl1B Ca1 167.46(7) 3_675 1_455
Cl1B Cl1B Ca4 49.1(4) 3_575 1_565
Ca5 Cl1B Ca4 87.93(7) . 1_565
Ca4 Cl1B Ca4 168.45(9) 3_565 1_565
Ca1 Cl1B Ca4 86.87(6) 3_675 1_565
Ca1 Cl1B Ca4 84.05(6) 1_455 1_565
Cl1B Cl1B Ca5 46.1(4) 3_575 3_575
Ca5 Cl1B Ca5 168.92(9) . 3_575
Ca4 Cl1B Ca5 87.32(7) 3_565 3_575
Ca1 Cl1B Ca5 86.57(6) 3_675 3_575
Ca1 Cl1B Ca5 83.79(6) 1_455 3_575
Ca4 Cl1B Ca5 83.17(5) 1_565 3_575

loop_
_geom_bond_atom_site_label_1
_geom_bond_atom_site_label_2
_geom_bond_distance
_geom_bond_site_symmetry_2
Ca1 O3 2.2983(18) .
Ca1 O4 2.331(2) 3_675
Ca1 O12 2.335(2) 3_675
Ca1 O10 2.537(3) 1_565
Ca1 O1 2.548(2) .
Ca1 Cl1A 2.768(2) 3_675
Ca1 Cl1B 2.852(3) 3_675
Ca1 O9 2.969(2) 3_675
Ca1 P1 3.1157(8) .
Ca1 Cl1B 3.197(3) 1_655
Ca1 Cl1A 3.275(2) 1_665
Ca1 P2 3.3920(8) .
Ca2 O9 2.401(2) .
Ca2 O7 2.410(2) .
Ca2 O8 2.413(2) .
Ca2 O2 2.441(2) .
Ca2 O5 2.443(2) .
Ca2 O3 2.453(2) .
Ca2 O6 2.797(2) .
Ca2 O4 2.799(3) .
Ca2 O1 2.803(2) .
Ca2 P3 3.2125(10) .
Ca2 P2 3.2163(10) .
Ca2 P1 3.2201(10) .
Ca3 O8 2.400(2) .
Ca3 O7 2.404(2) .
Ca3 O9 2.416(2) .
Ca3 O3 2.438(2) 1_545
Ca3 O5 2.445(2) 1_545
Ca3 O2 2.446(2) 1_545
Ca3 O10 2.790(2) .
Ca3 O12 2.795(2) .
Ca3 O11 2.798(3) .
Ca3 P1 3.2117(10) 1_545
Ca3 P2 3.2169(10) 1_545
Ca3 P3 3.2199(10) 1_545
Ca4 O5 2.3001(18) 1_545
Ca4 O11 2.327(3) 2_645
Ca4 O6 2.329(2) 2_645
Ca4 O12 2.538(2) .
Ca4 O4 2.541(2) 1_545
Ca4 Cl1B 2.808(3) 3_565
Ca4 Cl1A 2.819(3) 3_565
Ca4 O8 2.969(2) 2_645
Ca4 P2 3.1143(8) 1_545
Ca4 Cl1A 3.233(3) .
Ca4 Cl1B 3.239(2) 1_545
Ca4 P3 3.3923(8) 1_545
Ca5 O2 2.2999(18) 2_645
Ca5 O10 2.329(3) 1_455
Ca5 O1 2.330(2) 1_455
Ca5 O6 2.541(2) 2_645
Ca5 O11 2.547(2) 2_655
Ca5 Cl1B 2.789(2) .
Ca5 Cl1A 2.839(3) .
Ca5 O7 2.9679(19) 1_455
Ca5 P3 3.1156(8) 2_645
Ca5 Cl1A 3.215(3) 3_565
Ca5 Cl1B 3.253(2) 3_575
Ca5 P1 3.3922(8) 2_645
O1 P1 1.527(2) .
O1 Ca5 2.330(2) 1_655
O2 P1 1.5443(18) .
O2 Ca5 2.2999(18) 2_655
O2 Ca3 2.446(2) 1_565
O3 P2 1.5428(18) .
O3 Ca3 2.438(2) 1_565
O4 P2 1.529(2) .
O4 Ca1 2.331(2) 3_675
O4 Ca4 2.541(2) 1_565
O5 P3 1.5424(18) .
O5 Ca4 2.3001(18) 1_565
O5 Ca3 2.445(2) 1_565
O6 P3 1.533(2) .
O6 Ca4 2.329(2) 2_655
O6 Ca5 2.541(2) 2_655
O7 P2 1.5335(18) 3_675
O7 Ca5 2.9679(19) 1_655
O8 P1 1.5339(18) 2_745
O8 Ca4 2.969(2) 2_655
O9 P3 1.5300(18) 2_645
O9 Ca1 2.969(2) 3_675
O10 P1 1.537(3) 1_545
O10 Ca5 2.329(3) 1_655
O10 Ca1 2.537(3) 1_545
O11 P3 1.530(2) 1_545
O11 Ca4 2.327(3) 2_655
O11 Ca5 2.547(2) 2_645
O12 P2 1.529(2) 1_545
O12 Ca1 2.335(2) 3_675
P1 O8 1.5339(18) 2_755
P1 O10 1.537(3) 1_565
P1 Ca3 3.2117(10) 1_565
P1 Ca5 3.3922(8) 2_655
P2 O12 1.529(2) 1_565
P2 O7 1.5335(18) 3_675
P2 Ca4 3.1143(8) 1_565
P2 Ca3 3.2169(10) 1_565
P3 O9 1.5300(18) 2_655
P3 O11 1.530(2) 1_565
P3 Ca5 3.1156(8) 2_655
P3 Ca3 3.2199(10) 1_565
P3 Ca4 3.3923(8) 1_565
Cl1A Cl1A 0.779(4) 3_565
Cl1A Ca1 2.768(2) 3_675
Cl1A Ca4 2.819(3) 3_565
Cl1A Ca5 3.215(3) 3_565
Cl1A Ca1 3.275(2) 1_445
Cl1B Cl1B 0.744(4) 3_575
Cl1B Ca4 2.808(3) 3_565
Cl1B Ca1 2.852(3) 3_675
Cl1B Ca1 3.197(3) 1_455
Cl1B Ca4 3.239(2) 1_565
Cl1B Ca5 3.253(2) 3_575

loop_
_geom_torsion_atom_site_label_1
_geom_torsion_atom_site_label_2
_geom_torsion_atom_site_label_3
_geom_torsion_atom_site_label_4
_geom_torsion
_geom_torsion_site_symmetry_1
_geom_torsion_site_symmetry_4
O3 Ca1 O1 P1 -75.73(10) . .
O4 Ca1 O1 P1 -165.14(11) 3_675 .
O12 Ca1 O1 P1 -8.50(17) 3_675 .
O10 Ca1 O1 P1 5.61(8) 1_565 .
Cl1A Ca1 O1 P1 66.86(11) 3_675 .
Cl1B Ca1 O1 P1 116.98(11) 3_675 .
O9 Ca1 O1 P1 -169.94(8) 3_675 .
Cl1B Ca1 O1 P1 129.46(11) 1_655 .
Cl1A Ca1 O1 P1 57.11(10) 1_665 .
P2 Ca1 O1 P1 -87.00(9) . .
O3 Ca1 O1 Ca5 124.89(12) . 1_655
O4 Ca1 O1 Ca5 35.49(10) 3_675 1_655
O12 Ca1 O1 Ca5 -167.88(9) 3_675 1_655
O10 Ca1 O1 Ca5 -153.77(14) 1_565 1_655
Cl1A Ca1 O1 Ca5 -92.51(11) 3_675 1_655
Cl1B Ca1 O1 Ca5 -42.40(9) 3_675 1_655
O9 Ca1 O1 Ca5 30.68(18) 3_675 1_655
P1 Ca1 O1 Ca5 -159.38(17) . 1_655
Cl1B Ca1 O1 Ca5 -29.92(8) 1_655 1_655
Cl1A Ca1 O1 Ca5 -102.26(10) 1_665 1_655
P2 Ca1 O1 Ca5 113.62(9) . 1_655
O3 Ca1 O1 Ca2 16.25(8) . .
O4 Ca1 O1 Ca2 -73.16(7) 3_675 .
O12 Ca1 O1 Ca2 83.48(12) 3_675 .
O10 Ca1 O1 Ca2 97.58(9) 1_565 .
Cl1A Ca1 O1 Ca2 158.84(7) 3_675 .
Cl1B Ca1 O1 Ca2 -151.05(8) 3_675 .
O9 Ca1 O1 Ca2 -77.96(13) 3_675 .
P1 Ca1 O1 Ca2 91.98(10) . .
Cl1B Ca1 O1 Ca2 -138.56(8) 1_655 .
Cl1A Ca1 O1 Ca2 149.09(7) 1_665 .
P2 Ca1 O1 Ca2 4.97(6) . .
O9 Ca2 O1 P1 -155.89(11) . .
O7 Ca2 O1 P1 178.53(12) . .
O8 Ca2 O1 P1 -102.35(11) . .
O2 Ca2 O1 P1 -6.95(9) . .
O5 Ca2 O1 P1 26.96(13) . .
O3 Ca2 O1 P1 80.89(11) . .
O6 Ca2 O1 P1 -38.54(12) . .
O4 Ca2 O1 P1 108.65(10) . .
P3 Ca2 O1 P1 -6.22(12) . .
P2 Ca2 O1 P1 91.48(9) . .
O9 Ca2 O1 Ca5 -14.04(16) . 1_655
O7 Ca2 O1 Ca5 -39.62(8) . 1_655
O8 Ca2 O1 Ca5 39.50(8) . 1_655
O2 Ca2 O1 Ca5 134.90(11) . 1_655
O5 Ca2 O1 Ca5 168.81(7) . 1_655
O3 Ca2 O1 Ca5 -137.26(10) . 1_655
O6 Ca2 O1 Ca5 103.31(9) . 1_655
O4 Ca2 O1 Ca5 -109.51(9) . 1_655
P3 Ca2 O1 Ca5 135.63(6) . 1_655
P2 Ca2 O1 Ca5 -126.67(7) . 1_655
P1 Ca2 O1 Ca5 141.85(14) . 1_655
O9 Ca2 O1 Ca1 107.39(12) . .
O7 Ca2 O1 Ca1 81.81(8) . .
O8 Ca2 O1 Ca1 160.93(8) . .
O2 Ca2 O1 Ca1 -103.67(10) . .
O5 Ca2 O1 Ca1 -69.76(9) . .
O3 Ca2 O1 Ca1 -15.83(7) . .
O6 Ca2 O1 Ca1 -135.26(7) . .
O4 Ca2 O1 Ca1 11.92(10) . .
P3 Ca2 O1 Ca1 -102.94(6) . .
P2 Ca2 O1 Ca1 -5.24(6) . .
P1 Ca2 O1 Ca1 -96.72(12) . .
O9 Ca2 O2 P1 150.61(13) . .
O7 Ca2 O2 P1 13.53(16) . .
O8 Ca2 O2 P1 87.34(12) . .
O5 Ca2 O2 P1 -144.77(13) . .
O3 Ca2 O2 P1 -65.88(11) . .
O6 Ca2 O2 P1 156.97(14) . .
O4 Ca2 O2 P1 -93.98(13) . .
O1 Ca2 O2 P1 7.13(9) . .
P3 Ca2 O2 P1 -172.21(13) . .
P2 Ca2 O2 P1 -81.36(11) . .
O9 Ca2 O2 Ca5 12.5(2) . 2_655
O7 Ca2 O2 Ca5 -124.58(9) . 2_655
O8 Ca2 O2 Ca5 -50.77(10) . 2_655
O5 Ca2 O2 Ca5 77.12(10) . 2_655
O3 Ca2 O2 Ca5 156.01(11) . 2_655
O6 Ca2 O2 Ca5 18.86(8) . 2_655
O4 Ca2 O2 Ca5 127.90(9) . 2_655
O1 Ca2 O2 Ca5 -130.98(13) . 2_655
P3 Ca2 O2 Ca5 49.68(7) . 2_655
P2 Ca2 O2 Ca5 140.53(8) . 2_655
P1 Ca2 O2 Ca5 -138.11(18) . 2_655
O9 Ca2 O2 Ca3 -104.15(16) . 1_565
O7 Ca2 O2 Ca3 118.77(9) . 1_565
O8 Ca2 O2 Ca3 -167.42(7) . 1_565
O5 Ca2 O2 Ca3 -39.53(6) . 1_565
O3 Ca2 O2 Ca3 39.36(6) . 1_565
O6 Ca2 O2 Ca3 -97.79(7) . 1_565
O4 Ca2 O2 Ca3 11.25(9) . 1_565
O1 Ca2 O2 Ca3 112.37(9) . 1_565
P3 Ca2 O2 Ca3 -66.97(5) . 1_565
P2 Ca2 O2 Ca3 23.88(5) . 1_565
P1 Ca2 O2 Ca3 105.24(12) . 1_565
O4 Ca1 O3 P2 -66.72(18) 3_675 .
O12 Ca1 O3 P2 67.52(18) 3_675 .
O10 Ca1 O3 P2 150.21(19) 1_565 .
O1 Ca1 O3 P2 -149.36(19) . .
Cl1A Ca1 O3 P2 129.62(16) 3_675 .
Cl1B Ca1 O3 P2 -129.04(15) 3_675 .
O9 Ca1 O3 P2 0.45(19) 3_675 .
P1 Ca1 O3 P2 -179.44(19) . .
Cl1B Ca1 O3 P2 -117.01(16) 1_655 .
Cl1A Ca1 O3 P2 117.94(16) 1_665 .
O4 Ca1 O3 Ca3 162.91(11) 3_675 1_565
O12 Ca1 O3 Ca3 -62.84(10) 3_675 1_565
O10 Ca1 O3 Ca3 19.85(9) 1_565 1_565
O1 Ca1 O3 Ca3 80.28(9) . 1_565
Cl1A Ca1 O3 Ca3 -0.74(19) 3_675 1_565
Cl1B Ca1 O3 Ca3 100.59(16) 3_675 1_565
O9 Ca1 O3 Ca3 -129.91(9) 3_675 1_565
P1 Ca1 O3 Ca3 50.20(7) . 1_565
Cl1B Ca1 O3 Ca3 112.63(12) 1_655 1_565
Cl1A Ca1 O3 Ca3 -12.43(15) 1_665 1_565
P2 Ca1 O3 Ca3 -130.4(2) . 1_565
O4 Ca1 O3 Ca2 62.22(10) 3_675 .
O12 Ca1 O3 Ca2 -163.53(10) 3_675 .
O10 Ca1 O3 Ca2 -80.84(10) 1_565 .
O1 Ca1 O3 Ca2 -20.41(9) . .
Cl1A Ca1 O3 Ca2 -101.44(16) 3_675 .
Cl1B Ca1 O3 Ca2 -0.10(18) 3_675 .
O9 Ca1 O3 Ca2 129.40(9) 3_675 .
P1 Ca1 O3 Ca2 -50.50(7) . .
Cl1B Ca1 O3 Ca2 11.93(15) 1_655 .
Cl1A Ca1 O3 Ca2 -113.12(12) 1_665 .
P2 Ca1 O3 Ca2 128.9(2) . .
O9 Ca2 O3 P2 13.16(16) . .
O7 Ca2 O3 P2 87.25(12) . .
O8 Ca2 O3 P2 150.28(13) . .
O2 Ca2 O3 P2 -145.36(12) . .
O5 Ca2 O3 P2 -66.36(11) . .
O6 Ca2 O3 P2 -94.82(12) . .
O4 Ca2 O3 P2 6.83(9) . .
O1 Ca2 O3 P2 156.71(13) . .
P3 Ca2 O3 P2 -81.94(11) . .
P1 Ca2 O3 P2 -172.67(13) . .
O9 Ca2 O3 Ca1 -124.28(9) . .
O7 Ca2 O3 Ca1 -50.19(10) . .
O8 Ca2 O3 Ca1 12.8(2) . .
O2 Ca2 O3 Ca1 77.20(9) . .
O5 Ca2 O3 Ca1 156.19(11) . .
O6 Ca2 O3 Ca1 127.74(9) . .
O4 Ca2 O3 Ca1 -130.62(13) . .
O1 Ca2 O3 Ca1 19.26(8) . .
P3 Ca2 O3 Ca1 140.62(8) . .
P2 Ca2 O3 Ca1 -137.44(18) . .
P1 Ca2 O3 Ca1 49.88(7) . .
O9 Ca2 O3 Ca3 119.01(9) . 1_565
O7 Ca2 O3 Ca3 -166.90(7) . 1_565
O8 Ca2 O3 Ca3 -103.86(16) . 1_565
O2 Ca2 O3 Ca3 -39.50(6) . 1_565
O5 Ca2 O3 Ca3 39.49(6) . 1_565
O6 Ca2 O3 Ca3 11.04(9) . 1_565
O4 Ca2 O3 Ca3 112.68(9) . 1_565
O1 Ca2 O3 Ca3 -97.44(7) . 1_565
P3 Ca2 O3 Ca3 23.92(5) . 1_565
P2 Ca2 O3 Ca3 105.86(12) . 1_565
P1 Ca2 O3 Ca3 -66.82(4) . 1_565
O9 Ca2 O4 P2 178.73(12) . .
O7 Ca2 O4 P2 -101.90(10) . .
O8 Ca2 O4 P2 -155.33(11) . .
O2 Ca2 O4 P2 26.99(13) . .
O5 Ca2 O4 P2 80.98(11) . .
O3 Ca2 O4 P2 -6.66(9) . .
O6 Ca2 O4 P2 108.76(10) . .
O1 Ca2 O4 P2 -38.27(12) . .
P3 Ca2 O4 P2 91.56(9) . .
P1 Ca2 O4 P2 -6.11(12) . .
O9 Ca2 O4 Ca1 -39.75(8) . 3_675
O7 Ca2 O4 Ca1 39.62(8) . 3_675
O8 Ca2 O4 Ca1 -13.81(15) . 3_675
O2 Ca2 O4 Ca1 168.51(7) . 3_675
O5 Ca2 O4 Ca1 -137.50(9) . 3_675
O3 Ca2 O4 Ca1 134.86(11) . 3_675
O6 Ca2 O4 Ca1 -109.72(9) . 3_675
O1 Ca2 O4 Ca1 103.25(8) . 3_675
P3 Ca2 O4 Ca1 -126.92(6) . 3_675
P2 Ca2 O4 Ca1 141.52(14) . 3_675
P1 Ca2 O4 Ca1 135.41(5) . 3_675
O9 Ca2 O4 Ca4 81.89(8) . 1_565
O7 Ca2 O4 Ca4 161.26(9) . 1_565
O8 Ca2 O4 Ca4 107.83(12) . 1_565
O2 Ca2 O4 Ca4 -69.85(9) . 1_565
O5 Ca2 O4 Ca4 -15.86(7) . 1_565
O3 Ca2 O4 Ca4 -103.50(10) . 1_565
O6 Ca2 O4 Ca4 11.92(10) . 1_565
O1 Ca2 O4 Ca4 -135.11(7) . 1_565
P3 Ca2 O4 Ca4 -5.28(6) . 1_565
P2 Ca2 O4 Ca4 -96.84(12) . 1_565
P1 Ca2 O4 Ca4 -102.95(6) . 1_565
O9 Ca2 O5 P3 87.21(12) . .
O7 Ca2 O5 P3 150.95(13) . .
O8 Ca2 O5 P3 13.09(16) . .
O2 Ca2 O5 P3 -66.20(11) . .
O3 Ca2 O5 P3 -145.11(12) . .
O6 Ca2 O5 P3 6.75(9) . .
O4 Ca2 O5 P3 156.73(13) . .
O1 Ca2 O5 P3 -94.42(13) . .
P2 Ca2 O5 P3 -172.60(13) . .
P1 Ca2 O5 P3 -81.86(11) . .
O9 Ca2 O5 Ca4 -50.30(10) . 1_565
O7 Ca2 O5 Ca4 13.4(2) . 1_565
O8 Ca2 O5 Ca4 -124.42(10) . 1_565
O2 Ca2 O5 Ca4 156.29(11) . 1_565
O3 Ca2 O5 Ca4 77.38(10) . 1_565
O6 Ca2 O5 Ca4 -130.76(13) . 1_565
O4 Ca2 O5 Ca4 19.22(8) . 1_565
O1 Ca2 O5 Ca4 128.07(9) . 1_565
P3 Ca2 O5 Ca4 -137.51(18) . 1_565
P2 Ca2 O5 Ca4 49.90(7) . 1_565
P1 Ca2 O5 Ca4 140.64(8) . 1_565
O9 Ca2 O5 Ca3 -167.05(7) . 1_565
O7 Ca2 O5 Ca3 -103.30(16) . 1_565
O8 Ca2 O5 Ca3 118.84(9) . 1_565
O2 Ca2 O5 Ca3 39.55(6) . 1_565
O3 Ca2 O5 Ca3 -39.36(6) . 1_565
O6 Ca2 O5 Ca3 112.49(9) . 1_565
O4 Ca2 O5 Ca3 -97.53(7) . 1_565
O1 Ca2 O5 Ca3 11.32(9) . 1_565
P3 Ca2 O5 Ca3 105.75(12) . 1_565
P2 Ca2 O5 Ca3 -66.85(5) . 1_565
P1 Ca2 O5 Ca3 23.89(5) . 1_565
O9 Ca2 O6 P3 -101.91(11) . .
O7 Ca2 O6 P3 -156.14(11) . .
O8 Ca2 O6 P3 178.83(12) . .
O2 Ca2 O6 P3 81.26(11) . .
O5 Ca2 O6 P3 -6.55(9) . .
O3 Ca2 O6 P3 27.47(13) . .
O4 Ca2 O6 P3 -38.18(13) . .
O1 Ca2 O6 P3 108.92(10) . .
P2 Ca2 O6 P3 -5.83(12) . .
P1 Ca2 O6 P3 91.70(9) . .
O9 Ca2 O6 Ca4 39.47(8) . 2_655
O7 Ca2 O6 Ca4 -14.76(16) . 2_655
O8 Ca2 O6 Ca4 -39.78(8) . 2_655
O2 Ca2 O6 Ca4 -137.36(10) . 2_655
O5 Ca2 O6 Ca4 134.83(11) . 2_655
O3 Ca2 O6 Ca4 168.85(7) . 2_655
O4 Ca2 O6 Ca4 103.20(9) . 2_655
O1 Ca2 O6 Ca4 -109.70(9) . 2_655
P3 Ca2 O6 Ca4 141.38(14) . 2_655
P2 Ca2 O6 Ca4 135.55(6) . 2_655
P1 Ca2 O6 Ca4 -126.92(7) . 2_655
O9 Ca2 O6 Ca5 161.30(9) . 2_655
O7 Ca2 O6 Ca5 107.08(12) . 2_655
O8 Ca2 O6 Ca5 82.05(8) . 2_655
O2 Ca2 O6 Ca5 -15.52(7) . 2_655
O5 Ca2 O6 Ca5 -103.33(10) . 2_655
O3 Ca2 O6 Ca5 -69.31(9) . 2_655
O4 Ca2 O6 Ca5 -134.96(7) . 2_655
O1 Ca2 O6 Ca5 12.14(10) . 2_655
P3 Ca2 O6 Ca5 -96.78(12) . 2_655
P2 Ca2 O6 Ca5 -102.61(6) . 2_655
P1 Ca2 O6 Ca5 -5.08(7) . 2_655
O8 Ca3 O7 P2 164.41(17) . 3_675
O9 Ca3 O7 P2 -116.01(16) . 3_675
O3 Ca3 O7 P2 11.32(16) 1_545 3_675
O5 Ca3 O7 P2 -50.2(3) 1_545 3_675
O2 Ca3 O7 P2 84.12(17) 1_545 3_675
O10 Ca3 O7 P2 78.48(16) . 3_675
O12 Ca3 O7 P2 -43.89(15) . 3_675
O11 Ca3 O7 P2 -170.55(12) . 3_675
P1 Ca3 O7 P2 78.00(15) 1_545 3_675
P2 Ca3 O7 P2 -16.17(15) 1_545 3_675
P3 Ca3 O7 P2 -117.8(2) 1_545 3_675
O8 Ca3 O7 Ca2 -39.88(6) . .
O9 Ca3 O7 Ca2 39.70(6) . .
O3 Ca3 O7 Ca2 167.03(7) 1_545 .
O5 Ca3 O7 Ca2 105.54(15) 1_545 .
O2 Ca3 O7 Ca2 -120.18(9) 1_545 .
O10 Ca3 O7 Ca2 -125.82(8) . .
O12 Ca3 O7 Ca2 111.81(7) . .
O11 Ca3 O7 Ca2 -14.84(14) . .
P1 Ca3 O7 Ca2 -126.29(5) 1_545 .
P2 Ca3 O7 Ca2 139.54(5) 1_545 .
P3 Ca3 O7 Ca2 37.9(2) 1_545 .
O8 Ca3 O7 Ca5 56.33(7) . 1_655
O9 Ca3 O7 Ca5 135.91(8) . 1_655
O3 Ca3 O7 Ca5 -96.76(7) 1_545 1_655
O5 Ca3 O7 Ca5 -158.24(13) 1_545 1_655
O2 Ca3 O7 Ca5 -23.96(11) 1_545 1_655
O10 Ca3 O7 Ca5 -29.60(7) . 1_655
O12 Ca3 O7 Ca5 -151.97(7) . 1_655
O11 Ca3 O7 Ca5 81.37(13) . 1_655
P1 Ca3 O7 Ca5 -30.08(6) 1_545 1_655
P2 Ca3 O7 Ca5 -124.25(5) 1_545 1_655
P3 Ca3 O7 Ca5 134.1(2) 1_545 1_655
O9 Ca2 O7 P2 115.66(16) . 3_675
O8 Ca2 O7 P2 -164.68(17) . 3_675
O2 Ca2 O7 P2 -84.57(17) . 3_675
O5 Ca2 O7 P2 48.9(3) . 3_675
O3 Ca2 O7 P2 -11.87(16) . 3_675
O6 Ca2 O7 P2 171.09(12) . 3_675
O4 Ca2 O7 P2 43.45(15) . 3_675
O1 Ca2 O7 P2 -78.99(16) . 3_675
P3 Ca2 O7 P2 117.9(2) . 3_675
P2 Ca2 O7 P2 15.72(15) . 3_675
P1 Ca2 O7 P2 -78.28(15) . 3_675
O9 Ca2 O7 Ca3 -39.96(6) . .
O8 Ca2 O7 Ca3 39.70(6) . .
O2 Ca2 O7 Ca3 119.81(9) . .
O5 Ca2 O7 Ca3 -106.74(16) . .
O3 Ca2 O7 Ca3 -167.48(7) . .
O6 Ca2 O7 Ca3 15.47(14) . .
O4 Ca2 O7 Ca3 -112.16(7) . .
O1 Ca2 O7 Ca3 125.39(8) . .
P3 Ca2 O7 Ca3 -37.7(3) . .
P2 Ca2 O7 Ca3 -139.89(5) . .
P1 Ca2 O7 Ca3 126.10(5) . .
O9 Ca2 O7 Ca5 -135.96(8) . 1_655
O8 Ca2 O7 Ca5 -56.29(7) . 1_655
O2 Ca2 O7 Ca5 23.82(12) . 1_655
O5 Ca2 O7 Ca5 157.26(13) . 1_655
O3 Ca2 O7 Ca5 96.52(7) . 1_655
O6 Ca2 O7 Ca5 -80.53(13) . 1_655
O4 Ca2 O7 Ca5 151.84(8) . 1_655
O1 Ca2 O7 Ca5 29.40(6) . 1_655
P3 Ca2 O7 Ca5 -133.7(2) . 1_655
P2 Ca2 O7 Ca5 124.11(6) . 1_655
P1 Ca2 O7 Ca5 30.10(6) . 1_655
O7 Ca3 O8 P1 -115.73(16) . 2_745
O9 Ca3 O8 P1 164.76(17) . 2_745
O3 Ca3 O8 P1 -49.3(3) 1_545 2_745
O5 Ca3 O8 P1 84.74(17) 1_545 2_745
O2 Ca3 O8 P1 12.02(16) 1_545 2_745
O10 Ca3 O8 P1 -43.59(16) . 2_745
O12 Ca3 O8 P1 -171.14(12) . 2_745
O11 Ca3 O8 P1 79.16(16) . 2_745
P1 Ca3 O8 P1 -15.64(15) 1_545 2_745
P2 Ca3 O8 P1 -118.1(2) 1_545 2_745
P3 Ca3 O8 P1 78.46(15) 1_545 2_745
O7 Ca3 O8 Ca2 39.83(6) . .
O9 Ca3 O8 Ca2 -39.68(6) . .
O3 Ca3 O8 Ca2 106.22(16) 1_545 .
O5 Ca3 O8 Ca2 -119.71(9) 1_545 .
O2 Ca3 O8 Ca2 167.58(7) 1_545 .
O10 Ca3 O8 Ca2 111.97(7) . .
O12 Ca3 O8 Ca2 -15.59(14) . .
O11 Ca3 O8 Ca2 -125.29(7) . .
P1 Ca3 O8 Ca2 139.92(5) 1_545 .
P2 Ca3 O8 Ca2 37.4(3) 1_545 .
P3 Ca3 O8 Ca2 -125.99(5) 1_545 .
O7 Ca3 O8 Ca4 135.71(8) . 2_655
O9 Ca3 O8 Ca4 56.20(7) . 2_655
O3 Ca3 O8 Ca4 -157.90(13) 1_545 2_655
O5 Ca3 O8 Ca4 -23.83(11) 1_545 2_655
O2 Ca3 O8 Ca4 -96.54(7) 1_545 2_655
O10 Ca3 O8 Ca4 -152.15(8) . 2_655
O12 Ca3 O8 Ca4 80.29(13) . 2_655
O11 Ca3 O8 Ca4 -29.41(6) . 2_655
P1 Ca3 O8 Ca4 -124.20(5) 1_545 2_655
P2 Ca3 O8 Ca4 133.3(2) 1_545 2_655
P3 Ca3 O8 Ca4 -30.10(6) 1_545 2_655
O9 Ca2 O8 P1 -164.21(17) . 2_745
O7 Ca2 O8 P1 116.04(16) . 2_745
O2 Ca2 O8 P1 -11.18(16) . 2_745
O5 Ca2 O8 P1 -83.87(17) . 2_745
O3 Ca2 O8 P1 49.9(3) . 2_745
O6 Ca2 O8 P1 -78.32(16) . 2_745
O4 Ca2 O8 P1 170.71(12) . 2_745
O1 Ca2 O8 P1 43.90(15) . 2_745
P3 Ca2 O8 P1 -77.76(15) . 2_745
P2 Ca2 O8 P1 117.7(2) . 2_745
P1 Ca2 O8 P1 16.31(15) . 2_745
O9 Ca2 O8 Ca3 39.97(6) . .
O7 Ca2 O8 Ca3 -39.78(6) . .
O2 Ca2 O8 Ca3 -167.01(7) . .
O5 Ca2 O8 Ca3 120.31(9) . .
O3 Ca2 O8 Ca3 -105.89(15) . .
O6 Ca2 O8 Ca3 125.86(8) . .
O4 Ca2 O8 Ca3 14.89(14) . .
O1 Ca2 O8 Ca3 -111.92(7) . .
P3 Ca2 O8 Ca3 126.42(5) . .
P2 Ca2 O8 Ca3 -38.1(3) . .
P1 Ca2 O8 Ca3 -139.51(5) . .
O9 Ca2 O8 Ca4 -56.40(7) . 2_655
O7 Ca2 O8 Ca4 -136.15(8) . 2_655
O2 Ca2 O8 Ca4 96.62(7) . 2_655
O5 Ca2 O8 Ca4 23.94(11) . 2_655
O3 Ca2 O8 Ca4 157.74(13) . 2_655
O6 Ca2 O8 Ca4 29.49(6) . 2_655
O4 Ca2 O8 Ca4 -81.48(13) . 2_655
O1 Ca2 O8 Ca4 151.71(7) . 2_655
P3 Ca2 O8 Ca4 30.05(6) . 2_655
P2 Ca2 O8 Ca4 -134.5(2) . 2_655
P1 Ca2 O8 Ca4 124.11(5) . 2_655
O7 Ca2 O9 P3 -164.69(17) . 2_645
O8 Ca2 O9 P3 115.91(16) . 2_645
O2 Ca2 O9 P3 49.6(3) . 2_645
O5 Ca2 O9 P3 -11.74(16) . 2_645
O3 Ca2 O9 P3 -84.49(17) . 2_645
O6 Ca2 O9 P3 43.68(15) . 2_645
O4 Ca2 O9 P3 -78.96(16) . 2_645
O1 Ca2 O9 P3 170.60(12) . 2_645
P3 Ca2 O9 P3 15.84(15) . 2_645
P2 Ca2 O9 P3 -78.35(15) . 2_645
P1 Ca2 O9 P3 118.0(2) . 2_645
O7 Ca2 O9 Ca3 39.73(6) . .
O8 Ca2 O9 Ca3 -39.67(6) . .
O2 Ca2 O9 Ca3 -105.94(16) . .
O5 Ca2 O9 Ca3 -167.31(7) . .
O3 Ca2 O9 Ca3 119.94(9) . .
O6 Ca2 O9 Ca3 -111.90(7) . .
O4 Ca2 O9 Ca3 125.47(8) . .
O1 Ca2 O9 Ca3 15.02(14) . .
P3 Ca2 O9 Ca3 -139.73(5) . .
P2 Ca2 O9 Ca3 126.08(5) . .
P1 Ca2 O9 Ca3 -37.5(3) . .
O7 Ca2 O9 Ca1 -56.23(7) . 3_675
O8 Ca2 O9 Ca1 -135.63(8) . 3_675
O2 Ca2 O9 Ca1 158.10(13) . 3_675
O5 Ca2 O9 Ca1 96.72(7) . 3_675
O3 Ca2 O9 Ca1 23.97(12) . 3_675
O6 Ca2 O9 Ca1 152.14(8) . 3_675
O4 Ca2 O9 Ca1 29.50(6) . 3_675
O1 Ca2 O9 Ca1 -80.94(13) . 3_675
P3 Ca2 O9 Ca1 124.30(6) . 3_675
P2 Ca2 O9 Ca1 30.11(7) . 3_675
P1 Ca2 O9 Ca1 -133.5(2) . 3_675
O8 Ca3 O9 P3 -115.77(17) . 2_645
O7 Ca3 O9 P3 164.44(17) . 2_645
O3 Ca3 O9 P3 84.30(17) 1_545 2_645
O5 Ca3 O9 P3 11.47(16) 1_545 2_645
O2 Ca3 O9 P3 -49.1(3) 1_545 2_645
O10 Ca3 O9 P3 -171.14(13) . 2_645
O12 Ca3 O9 P3 78.50(16) . 2_645
O11 Ca3 O9 P3 -43.70(16) . 2_645
P1 Ca3 O9 P3 -117.4(2) 1_545 2_645
P2 Ca3 O9 P3 77.99(16) 1_545 2_645
P3 Ca3 O9 P3 -16.01(16) 1_545 2_645
O8 Ca3 O9 Ca2 39.92(7) . .
O7 Ca3 O9 Ca2 -39.88(6) . .
O3 Ca3 O9 Ca2 -120.02(9) 1_545 .
O5 Ca3 O9 Ca2 167.16(7) 1_545 .
O2 Ca3 O9 Ca2 106.55(15) 1_545 .
O10 Ca3 O9 Ca2 -15.45(15) . .
O12 Ca3 O9 Ca2 -125.81(8) . .
O11 Ca3 O9 Ca2 111.98(7) . .
P1 Ca3 O9 Ca2 38.3(3) 1_545 .
P2 Ca3 O9 Ca2 -126.32(5) 1_545 .
P3 Ca3 O9 Ca2 139.68(5) 1_545 .
O8 Ca3 O9 Ca1 136.12(8) . 3_675
O7 Ca3 O9 Ca1 56.33(7) . 3_675
O3 Ca3 O9 Ca1 -23.81(12) 1_545 3_675
O5 Ca3 O9 Ca1 -96.64(7) 1_545 3_675
O2 Ca3 O9 Ca1 -157.25(13) 1_545 3_675
O10 Ca3 O9 Ca1 80.75(14) . 3_675
O12 Ca3 O9 Ca1 -29.61(6) . 3_675
O11 Ca3 O9 Ca1 -151.81(8) . 3_675
P1 Ca3 O9 Ca1 134.5(2) 1_545 3_675
P2 Ca3 O9 Ca1 -30.12(6) 1_545 3_675
P3 Ca3 O9 Ca1 -124.12(6) 1_545 3_675
O8 Ca3 O10 P1 101.60(12) . 1_545
O7 Ca3 O10 P1 -179.03(13) . 1_545
O9 Ca3 O10 P1 155.72(11) . 1_545
O3 Ca3 O10 P1 -81.44(12) 1_545 1_545
O5 Ca3 O10 P1 -27.47(15) 1_545 1_545
O2 Ca3 O10 P1 6.44(9) 1_545 1_545
O12 Ca3 O10 P1 -108.94(11) . 1_545
O11 Ca3 O10 P1 38.06(14) . 1_545
P2 Ca3 O10 P1 -91.84(10) 1_545 1_545
P3 Ca3 O10 P1 5.71(14) 1_545 1_545
O8 Ca3 O10 Ca5 -39.41(9) . 1_655
O7 Ca3 O10 Ca5 39.96(8) . 1_655
O9 Ca3 O10 Ca5 14.70(18) . 1_655
O3 Ca3 O10 Ca5 137.54(11) 1_545 1_655
O5 Ca3 O10 Ca5 -168.49(7) 1_545 1_655
O2 Ca3 O10 Ca5 -134.58(12) 1_545 1_655
O12 Ca3 O10 Ca5 110.04(9) . 1_655
O11 Ca3 O10 Ca5 -102.95(10) . 1_655
P1 Ca3 O10 Ca5 -141.02(16) 1_545 1_655
P2 Ca3 O10 Ca5 127.14(8) 1_545 1_655
P3 Ca3 O10 Ca5 -135.31(6) 1_545 1_655
O8 Ca3 O10 Ca1 -161.52(9) . 1_545
O7 Ca3 O10 Ca1 -82.15(8) . 1_545
O9 Ca3 O10 Ca1 -107.40(13) . 1_545
O3 Ca3 O10 Ca1 15.43(8) 1_545 1_545
O5 Ca3 O10 Ca1 69.41(10) 1_545 1_545
O2 Ca3 O10 Ca1 103.31(11) 1_545 1_545
O12 Ca3 O10 Ca1 -12.07(11) . 1_545
O11 Ca3 O10 Ca1 134.94(8) . 1_545
P1 Ca3 O10 Ca1 96.88(13) 1_545 1_545
P2 Ca3 O10 Ca1 5.03(7) 1_545 1_545
P3 Ca3 O10 Ca1 102.58(7) 1_545 1_545
O8 Ca3 O11 P3 -178.55(12) . 1_545
O7 Ca3 O11 P3 155.50(11) . 1_545
O9 Ca3 O11 P3 102.12(10) . 1_545
O3 Ca3 O11 P3 -26.79(13) 1_545 1_545
O5 Ca3 O11 P3 6.92(9) 1_545 1_545
O2 Ca3 O11 P3 -80.79(11) 1_545 1_545
O10 Ca3 O11 P3 -108.65(10) . 1_545
O12 Ca3 O11 P3 38.46(12) . 1_545
P1 Ca3 O11 P3 -91.45(9) 1_545 1_545
P2 Ca3 O11 P3 6.31(12) 1_545 1_545
O8 Ca3 O11 Ca4 39.72(8) . 2_655
O7 Ca3 O11 Ca4 13.77(15) . 2_655
O9 Ca3 O11 Ca4 -39.61(8) . 2_655
O3 Ca3 O11 Ca4 -168.51(7) 1_545 2_655
O5 Ca3 O11 Ca4 -134.81(11) 1_545 2_655
O2 Ca3 O11 Ca4 137.48(10) 1_545 2_655
O10 Ca3 O11 Ca4 109.62(9) . 2_655
O12 Ca3 O11 Ca4 -103.27(9) . 2_655
P1 Ca3 O11 Ca4 126.82(6) 1_545 2_655
P2 Ca3 O11 Ca4 -135.42(6) 1_545 2_655
P3 Ca3 O11 Ca4 -141.73(14) 1_545 2_655
O8 Ca3 O11 Ca5 -81.91(8) . 2_645
O7 Ca3 O11 Ca5 -107.86(12) . 2_645
O9 Ca3 O11 Ca5 -161.24(9) . 2_645
O3 Ca3 O11 Ca5 69.85(9) 1_545 2_645
O5 Ca3 O11 Ca5 103.56(10) 1_545 2_645
O2 Ca3 O11 Ca5 15.85(7) 1_545 2_645
O10 Ca3 O11 Ca5 -12.01(11) . 2_645
O12 Ca3 O11 Ca5 135.10(7) . 2_645
P1 Ca3 O11 Ca5 5.19(7) 1_545 2_645
P2 Ca3 O11 Ca5 102.95(6) 1_545 2_645
P3 Ca3 O11 Ca5 96.64(12) 1_545 2_645
O5 Ca4 O12 P2 76.27(11) 1_545 1_545
O11 Ca4 O12 P2 9.07(19) 2_645 1_545
O6 Ca4 O12 P2 165.45(12) 2_645 1_545
O4 Ca4 O12 P2 -5.57(8) 1_545 1_545
Cl1B Ca4 O12 P2 -66.37(11) 3_565 1_545
Cl1A Ca4 O12 P2 -116.94(12) 3_565 1_545
O8 Ca4 O12 P2 169.85(8) 2_645 1_545
Cl1A Ca4 O12 P2 -128.80(13) . 1_545
Cl1B Ca4 O12 P2 -56.99(11) 1_545 1_545
P3 Ca4 O12 P2 87.30(10) 1_545 1_545
O5 Ca4 O12 Ca1 -124.88(13) 1_545 3_675
O11 Ca4 O12 Ca1 167.92(10) 2_645 3_675
O6 Ca4 O12 Ca1 -35.71(11) 2_645 3_675
O4 Ca4 O12 Ca1 153.28(16) 1_545 3_675
Cl1B Ca4 O12 Ca1 92.48(11) 3_565 3_675
Cl1A Ca4 O12 Ca1 41.91(10) 3_565 3_675
O8 Ca4 O12 Ca1 -31.3(2) 2_645 3_675
P2 Ca4 O12 Ca1 158.85(19) 1_545 3_675
Cl1A Ca4 O12 Ca1 30.05(9) . 3_675
Cl1B Ca4 O12 Ca1 101.86(11) 1_545 3_675
P3 Ca4 O12 Ca1 -113.85(10) 1_545 3_675
O5 Ca4 O12 Ca3 -15.89(8) 1_545 .
O11 Ca4 O12 Ca3 -83.09(13) 2_645 .
O6 Ca4 O12 Ca3 73.29(8) 2_645 .
O4 Ca4 O12 Ca3 -97.73(10) 1_545 .
Cl1B Ca4 O12 Ca3 -158.53(7) 3_565 .
Cl1A Ca4 O12 Ca3 150.90(9) 3_565 .
O8 Ca4 O12 Ca3 77.69(14) 2_645 .
P2 Ca4 O12 Ca3 -92.16(11) 1_545 .
Cl1A Ca4 O12 Ca3 139.04(9) . .
Cl1B Ca4 O12 Ca3 -149.15(7) 1_545 .
P3 Ca4 O12 Ca3 -4.85(6) 1_545 .
O8 Ca3 O12 P2 156.14(11) . 1_545
O7 Ca3 O12 P2 101.91(10) . 1_545
O9 Ca3 O12 P2 -178.93(12) . 1_545
O3 Ca3 O12 P2 6.74(9) 1_545 1_545
O5 Ca3 O12 P2 -81.45(11) 1_545 1_545
O2 Ca3 O12 P2 -27.72(13) 1_545 1_545
O10 Ca3 O12 P2 38.10(13) . 1_545
O11 Ca3 O12 P2 -109.11(10) . 1_545
P1 Ca3 O12 P2 5.62(12) 1_545 1_545
P3 Ca3 O12 P2 -91.88(9) 1_545 1_545
O8 Ca3 O12 Ca1 14.95(15) . 3_675
O7 Ca3 O12 Ca1 -39.28(8) . 3_675
O9 Ca3 O12 Ca1 39.87(8) . 3_675
O3 Ca3 O12 Ca1 -134.46(11) 1_545 3_675
O5 Ca3 O12 Ca1 137.36(10) 1_545 3_675
O2 Ca3 O12 Ca1 -168.91(7) 1_545 3_675
O10 Ca3 O12 Ca1 -103.09(9) . 3_675
O11 Ca3 O12 Ca1 109.70(9) . 3_675
P1 Ca3 O12 Ca1 -135.58(5) 1_545 3_675
P2 Ca3 O12 Ca1 -141.19(14) 1_545 3_675
P3 Ca3 O12 Ca1 126.93(6) 1_545 3_675
O8 Ca3 O12 Ca4 -106.87(12) . .
O7 Ca3 O12 Ca4 -161.10(9) . .
O9 Ca3 O12 Ca4 -81.95(8) . .
O3 Ca3 O12 Ca4 103.72(10) 1_545 .
O5 Ca3 O12 Ca4 15.54(7) 1_545 .
O2 Ca3 O12 Ca4 69.27(9) 1_545 .
O10 Ca3 O12 Ca4 135.09(8) . .
O11 Ca3 O12 Ca4 -12.12(10) . .
P1 Ca3 O12 Ca4 102.60(6) 1_545 .
P2 Ca3 O12 Ca4 96.99(12) 1_545 .
P3 Ca3 O12 Ca4 5.11(6) 1_545 .
Ca5 O1 P1 O8 19.1(2) 1_655 2_755
Ca1 O1 P1 O8 -132.42(10) . 2_755
Ca2 O1 P1 O8 130.90(10) . 2_755
Ca5 O1 P1 O10 143.3(2) 1_655 1_565
Ca1 O1 P1 O10 -8.28(11) . 1_565
Ca2 O1 P1 O10 -104.95(11) . 1_565
Ca5 O1 P1 O2 -102.3(2) 1_655 .
Ca1 O1 P1 O2 106.13(11) . .
Ca2 O1 P1 O2 9.45(11) . .
Ca5 O1 P1 Ca1 151.5(2) 1_655 .
Ca2 O1 P1 Ca1 -96.68(8) . .
Ca5 O1 P1 Ca3 -152.39(15) 1_655 1_565
Ca1 O1 P1 Ca3 56.08(9) . 1_565
Ca2 O1 P1 Ca3 -40.59(8) . 1_565
Ca5 O1 P1 Ca2 -111.8(2) 1_655 .
Ca1 O1 P1 Ca2 96.68(8) . .
Ca5 O1 P1 Ca5 -67.8(2) 1_655 2_655
Ca1 O1 P1 Ca5 140.62(5) . 2_655
Ca2 O1 P1 Ca5 43.95(9) . 2_655
Ca5 O1 P1 Ca4 66.50(18) 1_655 1_665
Ca1 O1 P1 Ca4 -85.03(6) . 1_665
Ca2 O1 P1 Ca4 178.30(6) . 1_665
Ca5 O2 P1 O1 122.60(16) 2_655 .
Ca2 O2 P1 O1 -11.29(14) . .
Ca3 O2 P1 O1 -104.51(13) 1_565 .
Ca5 O2 P1 O8 0.7(2) 2_655 2_755
Ca2 O2 P1 O8 -133.17(13) . 2_755
Ca3 O2 P1 O8 133.61(13) 1_565 2_755
Ca5 O2 P1 O10 -122.43(17) 2_655 1_565
Ca2 O2 P1 O10 103.68(14) . 1_565
Ca3 O2 P1 O10 10.46(15) 1_565 1_565
Ca5 O2 P1 Ca1 -179.78(11) 2_655 .
Ca2 O2 P1 Ca1 46.33(13) . .
Ca3 O2 P1 Ca1 -46.90(12) 1_565 .
Ca5 O2 P1 Ca3 -132.9(2) 2_655 1_565
Ca2 O2 P1 Ca3 93.22(9) . 1_565
Ca5 O2 P1 Ca2 133.9(2) 2_655 .
Ca3 O2 P1 Ca2 -93.22(9) 1_565 .
Ca2 O2 P1 Ca5 -133.9(2) . 2_655
Ca3 O2 P1 Ca5 132.9(2) 1_565 2_655
Ca5 O2 P1 Ca4 1.4(6) 2_655 1_665
Ca2 O2 P1 Ca4 -132.5(4) . 1_665
Ca3 O2 P1 Ca4 134.3(4) 1_565 1_665
O3 Ca1 P1 O1 95.18(12) . .
O4 Ca1 P1 O1 15.73(12) 3_675 .
O12 Ca1 P1 O1 174.11(12) 3_675 .
O10 Ca1 P1 O1 -170.24(13) 1_565 .
Cl1A Ca1 P1 O1 -113.31(11) 3_675 .
Cl1B Ca1 P1 O1 -57.36(11) 3_675 .
Cl1B Ca1 P1 O1 -44.78(10) 1_655 .
Cl1A Ca1 P1 O1 -124.56(11) 1_665 .
P2 Ca1 P1 O1 94.96(10) . .
O3 Ca1 P1 O8 179.81(18) . 2_755
O4 Ca1 P1 O8 100.36(17) 3_675 2_755
O12 Ca1 P1 O8 -101.26(17) 3_675 2_755
O10 Ca1 P1 O8 -85.61(19) 1_565 2_755
O1 Ca1 P1 O8 84.63(19) . 2_755
Cl1A Ca1 P1 O8 -28.68(17) 3_675 2_755
Cl1B Ca1 P1 O8 27.27(17) 3_675 2_755
Cl1B Ca1 P1 O8 39.85(16) 1_655 2_755
Cl1A Ca1 P1 O8 -39.93(17) 1_665 2_755
P2 Ca1 P1 O8 179.59(16) . 2_755
O3 Ca1 P1 O10 -94.58(13) . 1_565
O4 Ca1 P1 O10 -174.03(13) 3_675 1_565
O12 Ca1 P1 O10 -15.65(12) 3_675 1_565
O1 Ca1 P1 O10 170.24(13) . 1_565
Cl1A Ca1 P1 O10 56.93(12) 3_675 1_565
Cl1B Ca1 P1 O10 112.88(12) 3_675 1_565
Cl1B Ca1 P1 O10 125.46(12) 1_655 1_565
Cl1A Ca1 P1 O10 45.68(12) 1_665 1_565
P2 Ca1 P1 O10 -94.80(11) . 1_565
O3 Ca1 P1 O2 0.50(14) . .
O4 Ca1 P1 O2 -78.95(14) 3_675 .
O12 Ca1 P1 O2 79.43(13) 3_675 .
O10 Ca1 P1 O2 95.08(16) 1_565 .
O1 Ca1 P1 O2 -94.68(15) . .
Cl1A Ca1 P1 O2 152.01(13) 3_675 .
Cl1B Ca1 P1 O2 -152.05(13) 3_675 .
Cl1B Ca1 P1 O2 -139.47(13) 1_655 .
Cl1A Ca1 P1 O2 140.76(13) 1_665 .
P2 Ca1 P1 O2 0.28(12) . .
O3 Ca1 P1 Ca3 -32.81(7) . 1_565
O4 Ca1 P1 Ca3 -112.25(6) 3_675 1_565
O12 Ca1 P1 Ca3 46.13(6) 3_675 1_565
O10 Ca1 P1 Ca3 61.77(11) 1_565 1_565
O1 Ca1 P1 Ca3 -127.99(10) . 1_565
Cl1A Ca1 P1 Ca3 118.70(6) 3_675 1_565
Cl1B Ca1 P1 Ca3 174.65(5) 3_675 1_565
Cl1B Ca1 P1 Ca3 -172.77(4) 1_655 1_565
Cl1A Ca1 P1 Ca3 107.45(5) 1_665 1_565
P2 Ca1 P1 Ca3 -33.02(3) . 1_565
O3 Ca1 P1 Ca2 33.16(7) . .
O4 Ca1 P1 Ca2 -46.29(6) 3_675 .
O12 Ca1 P1 Ca2 112.09(6) 3_675 .
O10 Ca1 P1 Ca2 127.74(11) 1_565 .
O1 Ca1 P1 Ca2 -62.02(10) . .
Cl1A Ca1 P1 Ca2 -175.33(6) 3_675 .
Cl1B Ca1 P1 Ca2 -119.39(5) 3_675 .
Cl1B Ca1 P1 Ca2 -106.81(4) 1_655 .
Cl1A Ca1 P1 Ca2 173.42(5) 1_665 .
P2 Ca1 P1 Ca2 32.94(3) . .
O3 Ca1 P1 Ca5 0.27(10) . 2_655
O4 Ca1 P1 Ca5 -79.18(9) 3_675 2_655
O12 Ca1 P1 Ca5 79.20(9) 3_675 2_655
O10 Ca1 P1 Ca5 94.85(13) 1_565 2_655
O1 Ca1 P1 Ca5 -94.91(12) . 2_655
Cl1A Ca1 P1 Ca5 151.78(8) 3_675 2_655
Cl1B Ca1 P1 Ca5 -152.27(7) 3_675 2_655
Cl1B Ca1 P1 Ca5 -139.69(7) 1_655 2_655
Cl1A Ca1 P1 Ca5 140.53(8) 1_665 2_655
P2 Ca1 P1 Ca5 0.05(8) . 2_655
O3 Ca1 P1 Ca4 -179.77(8) . 1_665
O4 Ca1 P1 Ca4 100.78(6) 3_675 1_665
O12 Ca1 P1 Ca4 -100.84(6) 3_675 1_665
O10 Ca1 P1 Ca4 -85.19(11) 1_565 1_665
O1 Ca1 P1 Ca4 85.05(10) . 1_665
Cl1A Ca1 P1 Ca4 -28.26(6) 3_675 1_665
Cl1B Ca1 P1 Ca4 27.69(4) 3_675 1_665
Cl1B Ca1 P1 Ca4 40.27(4) 1_655 1_665
Cl1A Ca1 P1 Ca4 -39.51(5) 1_665 1_665
P2 Ca1 P1 Ca4 -179.98(3) . 1_665
O9 Ca2 P1 O1 73.2(3) . .
O7 Ca2 P1 O1 -1.41(12) . .
O8 Ca2 P1 O1 75.29(11) . .
O2 Ca2 P1 O1 167.55(16) . .
O5 Ca2 P1 O1 -157.88(11) . .
O3 Ca2 P1 O1 -87.18(12) . .
O6 Ca2 P1 O1 146.17(11) . .
O4 Ca2 P1 O1 -87.67(12) . .
P3 Ca2 P1 O1 174.74(10) . .
P2 Ca2 P1 O1 -90.58(10) . .
O9 Ca2 P1 O8 -18.6(3) . 2_755
O7 Ca2 P1 O8 -93.27(14) . 2_755
O8 Ca2 P1 O8 -16.57(15) . 2_755
O2 Ca2 P1 O8 75.68(17) . 2_755
O5 Ca2 P1 O8 110.26(14) . 2_755
O3 Ca2 P1 O8 -179.04(15) . 2_755
O6 Ca2 P1 O8 54.31(14) . 2_755
O4 Ca2 P1 O8 -179.53(14) . 2_755
O1 Ca2 P1 O8 -91.86(17) . 2_755
P3 Ca2 P1 O8 82.87(13) . 2_755
P2 Ca2 P1 O8 177.56(13) . 2_755
O9 Ca2 P1 O10 172.1(3) . 1_565
O7 Ca2 P1 O10 97.49(13) . 1_565
O8 Ca2 P1 O10 174.19(12) . 1_565
O2 Ca2 P1 O10 -93.56(17) . 1_565
O5 Ca2 P1 O10 -58.98(12) . 1_565
O3 Ca2 P1 O10 11.71(13) . 1_565
O6 Ca2 P1 O10 -114.94(12) . 1_565
O4 Ca2 P1 O10 11.22(13) . 1_565
O1 Ca2 P1 O10 98.89(13) . 1_565
P3 Ca2 P1 O10 -86.37(12) . 1_565
P2 Ca2 P1 O10 8.32(12) . 1_565
O9 Ca2 P1 O2 -94.3(3) . .
O7 Ca2 P1 O2 -168.95(14) . .
O8 Ca2 P1 O2 -92.25(13) . .
O5 Ca2 P1 O2 34.58(13) . .
O3 Ca2 P1 O2 105.27(13) . .
O6 Ca2 P1 O2 -21.38(13) . .
O4 Ca2 P1 O2 104.78(13) . .
O1 Ca2 P1 O2 -167.55(16) . .
P3 Ca2 P1 O2 7.19(12) . .
P2 Ca2 P1 O2 101.87(12) . .
O9 Ca2 P1 Ca1 128.7(2) . .
O7 Ca2 P1 Ca1 54.12(6) . .
O8 Ca2 P1 Ca1 130.82(6) . .
O2 Ca2 P1 Ca1 -136.93(12) . .
O5 Ca2 P1 Ca1 -102.35(5) . .
O3 Ca2 P1 Ca1 -31.66(6) . .
O6 Ca2 P1 Ca1 -158.31(5) . .
O4 Ca2 P1 Ca1 -32.15(6) . .
O1 Ca2 P1 Ca1 55.52(10) . .
P3 Ca2 P1 Ca1 -129.74(3) . .
P2 Ca2 P1 Ca1 -35.05(3) . .
O9 Ca2 P1 Ca3 -148.9(3) . 1_565
O7 Ca2 P1 Ca3 136.48(6) . 1_565
O8 Ca2 P1 Ca3 -146.82(6) . 1_565
O2 Ca2 P1 Ca3 -54.57(12) . 1_565
O5 Ca2 P1 Ca3 -19.99(5) . 1_565
O3 Ca2 P1 Ca3 50.70(6) . 1_565
O6 Ca2 P1 Ca3 -75.95(5) . 1_565
O4 Ca2 P1 Ca3 50.21(6) . 1_565
O1 Ca2 P1 Ca3 137.88(10) . 1_565
P3 Ca2 P1 Ca3 -47.38(2) . 1_565
P2 Ca2 P1 Ca3 47.31(2) . 1_565
O9 Ca2 P1 Ca5 -69.0(2) . 2_655
O7 Ca2 P1 Ca5 -143.65(6) . 2_655
O8 Ca2 P1 Ca5 -66.95(5) . 2_655
O2 Ca2 P1 Ca5 25.31(12) . 2_655
O5 Ca2 P1 Ca5 59.88(5) . 2_655
O3 Ca2 P1 Ca5 130.58(6) . 2_655
O6 Ca2 P1 Ca5 3.93(5) . 2_655
O4 Ca2 P1 Ca5 130.09(6) . 2_655
O1 Ca2 P1 Ca5 -142.24(10) . 2_655
P3 Ca2 P1 Ca5 32.50(2) . 2_655
P2 Ca2 P1 Ca5 127.18(3) . 2_655
O9 Ca2 P1 Ca4 70.6(3) . 1_665
O7 Ca2 P1 Ca4 -4.07(7) . 1_665
O8 Ca2 P1 Ca4 72.63(7) . 1_665
O2 Ca2 P1 Ca4 164.88(13) . 1_665
O5 Ca2 P1 Ca4 -160.54(6) . 1_665
O3 Ca2 P1 Ca4 -89.84(7) . 1_665
O6 Ca2 P1 Ca4 143.50(6) . 1_665
O4 Ca2 P1 Ca4 -90.33(7) . 1_665
O1 Ca2 P1 Ca4 -2.66(10) . 1_665
P3 Ca2 P1 Ca4 172.07(4) . 1_665
P2 Ca2 P1 Ca4 -93.24(5) . 1_665
Ca1 O4 P2 O12 143.7(2) 3_675 1_565
Ca4 O4 P2 O12 -8.25(11) 1_565 1_565
Ca2 O4 P2 O12 -104.86(10) . 1_565
Ca1 O4 P2 O7 19.7(3) 3_675 3_675
Ca4 O4 P2 O7 -132.29(10) 1_565 3_675
Ca2 O4 P2 O7 131.10(10) . 3_675
Ca1 O4 P2 O3 -102.3(2) 3_675 .
Ca4 O4 P2 O3 105.77(11) 1_565 .
Ca2 O4 P2 O3 9.17(11) . .
Ca1 O4 P2 Ca4 152.0(3) 3_675 1_565
Ca2 O4 P2 Ca4 -96.61(8) . 1_565
Ca1 O4 P2 Ca2 -111.4(2) 3_675 .
Ca4 O4 P2 Ca2 96.61(8) 1_565 .
Ca1 O4 P2 Ca3 -151.94(17) 3_675 1_565
Ca4 O4 P2 Ca3 56.09(10) 1_565 1_565
Ca2 O4 P2 Ca3 -40.52(8) . 1_565
Ca1 O4 P2 Ca1 -67.5(2) 3_675 .
Ca4 O4 P2 Ca1 140.49(5) 1_565 .
Ca2 O4 P2 Ca1 43.88(9) . .
Ca1 O4 P2 Ca5 66.8(2) 3_675 3_575
Ca4 O4 P2 Ca5 -85.16(7) 1_565 3_575
Ca2 O4 P2 Ca5 178.24(6) . 3_575
Ca1 O3 P2 O4 122.04(16) . .
Ca3 O3 P2 O4 -103.94(13) 1_565 .
Ca2 O3 P2 O4 -10.84(14) . .
Ca1 O3 P2 O12 -123.09(16) . 1_565
Ca3 O3 P2 O12 10.93(14) 1_565 1_565
Ca2 O3 P2 O12 104.03(13) . 1_565
Ca1 O3 P2 O7 -0.5(2) . 3_675
Ca3 O3 P2 O7 133.52(13) 1_565 3_675
Ca2 O3 P2 O7 -133.37(13) . 3_675
Ca1 O3 P2 Ca4 179.65(11) . 1_565
Ca3 O3 P2 Ca4 -46.33(13) 1_565 1_565
Ca2 O3 P2 Ca4 46.77(12) . 1_565
Ca1 O3 P2 Ca2 132.9(2) . .
Ca3 O3 P2 Ca2 -93.10(9) 1_565 .
Ca1 O3 P2 Ca3 -134.0(2) . 1_565
Ca2 O3 P2 Ca3 93.10(9) . 1_565
Ca3 O3 P2 Ca1 134.0(2) 1_565 .
Ca2 O3 P2 Ca1 -132.9(2) . .
Ca1 O3 P2 Ca5 -1.6(6) . 3_575
Ca3 O3 P2 Ca5 132.4(4) 1_565 3_575
Ca2 O3 P2 Ca5 -134.5(4) . 3_575
O9 Ca2 P2 O4 -1.22(11) . .
O7 Ca2 P2 O4 75.75(11) . .
O8 Ca2 P2 O4 74.2(3) . .
O2 Ca2 P2 O4 -157.91(11) . .
O5 Ca2 P2 O4 -87.15(11) . .
O3 Ca2 P2 O4 168.08(16) . .
O6 Ca2 P2 O4 -87.79(12) . .
O1 Ca2 P2 O4 146.46(11) . .
P3 Ca2 P2 O4 -90.58(10) . .
P1 Ca2 P2 O4 174.83(10) . .
O9 Ca2 P2 O12 97.60(12) . 1_565
O7 Ca2 P2 O12 174.57(11) . 1_565
O8 Ca2 P2 O12 173.0(2) . 1_565
O2 Ca2 P2 O12 -59.10(11) . 1_565
O5 Ca2 P2 O12 11.67(11) . 1_565
O3 Ca2 P2 O12 -93.10(16) . 1_565
O6 Ca2 P2 O12 11.02(12) . 1_565
O4 Ca2 P2 O12 98.82(13) . 1_565
O1 Ca2 P2 O12 -114.72(11) . 1_565
P3 Ca2 P2 O12 8.23(10) . 1_565
P1 Ca2 P2 O12 -86.35(10) . 1_565
O9 Ca2 P2 O7 -93.27(14) . 3_675
O7 Ca2 P2 O7 -16.30(18) . 3_675
O8 Ca2 P2 O7 -17.9(3) . 3_675
O2 Ca2 P2 O7 110.03(14) . 3_675
O5 Ca2 P2 O7 -179.20(15) . 3_675
O3 Ca2 P2 O7 76.03(17) . 3_675
O6 Ca2 P2 O7 -179.85(14) . 3_675
O4 Ca2 P2 O7 -92.06(17) . 3_675
O1 Ca2 P2 O7 54.41(14) . 3_675
P3 Ca2 P2 O7 177.36(13) . 3_675
P1 Ca2 P2 O7 82.78(13) . 3_675
O9 Ca2 P2 O3 -169.30(13) . .
O7 Ca2 P2 O3 -92.33(13) . .
O8 Ca2 P2 O3 -93.9(3) . .
O2 Ca2 P2 O3 34.00(12) . .
O5 Ca2 P2 O3 104.77(13) . .
O6 Ca2 P2 O3 104.12(13) . .
O4 Ca2 P2 O3 -168.08(16) . .
O1 Ca2 P2 O3 -21.62(12) . .
P3 Ca2 P2 O3 101.34(12) . .
P1 Ca2 P2 O3 6.75(12) . .
O9 Ca2 P2 Ca4 54.17(6) . 1_565
O7 Ca2 P2 Ca4 131.14(6) . 1_565
O8 Ca2 P2 Ca4 129.5(2) . 1_565
O2 Ca2 P2 Ca4 -102.52(5) . 1_565
O5 Ca2 P2 Ca4 -31.76(6) . 1_565
O3 Ca2 P2 Ca4 -136.53(12) . 1_565
O6 Ca2 P2 Ca4 -32.40(6) . 1_565
O4 Ca2 P2 Ca4 55.39(10) . 1_565
O1 Ca2 P2 Ca4 -158.15(5) . 1_565
P3 Ca2 P2 Ca4 -35.19(3) . 1_565
P1 Ca2 P2 Ca4 -129.78(3) . 1_565
O9 Ca2 P2 Ca3 136.74(6) . 1_565
O7 Ca2 P2 Ca3 -146.29(6) . 1_565
O8 Ca2 P2 Ca3 -147.9(2) . 1_565
O2 Ca2 P2 Ca3 -19.96(5) . 1_565
O5 Ca2 P2 Ca3 50.81(6) . 1_565
O3 Ca2 P2 Ca3 -53.96(12) . 1_565
O6 Ca2 P2 Ca3 50.16(6) . 1_565
O4 Ca2 P2 Ca3 137.96(10) . 1_565
O1 Ca2 P2 Ca3 -75.58(5) . 1_565
P3 Ca2 P2 Ca3 47.38(2) . 1_565
P1 Ca2 P2 Ca3 -47.21(2) . 1_565
O9 Ca2 P2 Ca1 -143.62(6) . .
O7 Ca2 P2 Ca1 -66.65(5) . .
O8 Ca2 P2 Ca1 -68.2(2) . .
O2 Ca2 P2 Ca1 59.68(5) . .
O5 Ca2 P2 Ca1 130.45(6) . .
O3 Ca2 P2 Ca1 25.68(12) . .
O6 Ca2 P2 Ca1 129.80(6) . .
O4 Ca2 P2 Ca1 -142.40(10) . .
O1 Ca2 P2 Ca1 4.06(5) . .
P3 Ca2 P2 Ca1 127.02(3) . .
P1 Ca2 P2 Ca1 32.43(2) . .
O9 Ca2 P2 Ca5 -3.97(8) . 3_575
O7 Ca2 P2 Ca5 73.00(7) . 3_575
O8 Ca2 P2 Ca5 71.4(2) . 3_575
O2 Ca2 P2 Ca5 -160.66(6) . 3_575
O5 Ca2 P2 Ca5 -89.90(7) . 3_575
O3 Ca2 P2 Ca5 165.33(13) . 3_575
O6 Ca2 P2 Ca5 -90.54(7) . 3_575
O4 Ca2 P2 Ca5 -2.75(10) . 3_575
O1 Ca2 P2 Ca5 143.71(6) . 3_575
P3 Ca2 P2 Ca5 -93.33(4) . 3_575
P1 Ca2 P2 Ca5 172.08(4) . 3_575
O3 Ca1 P2 O4 -72.9(2) . .
O4 Ca1 P2 O4 37.85(15) 3_675 .
O12 Ca1 P2 O4 177.22(13) 3_675 .
O10 Ca1 P2 O4 -101.71(12) 1_565 .
O1 Ca1 P2 O4 -43.26(12) . .
Cl1A Ca1 P2 O4 -155.91(16) 3_675 .
Cl1B Ca1 P2 O4 12.13(17) 3_675 .
O9 Ca1 P2 O4 107.53(12) 3_675 .
P1 Ca1 P2 O4 -72.38(11) . .
Cl1B Ca1 P2 O4 13.57(13) 1_655 .
Cl1A Ca1 P2 O4 -158.89(13) 1_665 .
O3 Ca1 P2 O12 71.4(2) . 1_565
O4 Ca1 P2 O12 -177.82(13) 3_675 1_565
O12 Ca1 P2 O12 -38.45(15) 3_675 1_565
O10 Ca1 P2 O12 42.62(12) 1_565 1_565
O1 Ca1 P2 O12 101.07(12) . 1_565
Cl1A Ca1 P2 O12 -11.58(17) 3_675 1_565
Cl1B Ca1 P2 O12 156.46(16) 3_675 1_565
O9 Ca1 P2 O12 -108.14(12) 3_675 1_565
P1 Ca1 P2 O12 71.94(11) . 1_565
Cl1B Ca1 P2 O12 157.90(13) 1_655 1_565
Cl1A Ca1 P2 O12 -14.56(13) 1_665 1_565
O3 Ca1 P2 O7 179.5(2) . 3_675
O4 Ca1 P2 O7 -69.72(12) 3_675 3_675
O12 Ca1 P2 O7 69.66(12) 3_675 3_675
O10 Ca1 P2 O7 150.73(12) 1_565 3_675
O1 Ca1 P2 O7 -150.82(12) . 3_675
Cl1A Ca1 P2 O7 96.52(17) 3_675 3_675
Cl1B Ca1 P2 O7 -95.43(16) 3_675 3_675
O9 Ca1 P2 O7 -0.04(12) 3_675 3_675
P1 Ca1 P2 O7 -179.95(11) . 3_675
Cl1B Ca1 P2 O7 -93.99(13) 1_655 3_675
Cl1A Ca1 P2 O7 93.55(13) 1_665 3_675
O4 Ca1 P2 O3 110.76(19) 3_675 .
O12 Ca1 P2 O3 -109.86(19) 3_675 .
O10 Ca1 P2 O3 -28.80(19) 1_565 .
O1 Ca1 P2 O3 29.66(19) . .
Cl1A Ca1 P2 O3 -83.0(2) 3_675 .
Cl1B Ca1 P2 O3 85.0(2) 3_675 .
O9 Ca1 P2 O3 -179.56(19) 3_675 .
P1 Ca1 P2 O3 0.53(18) . .
Cl1B Ca1 P2 O3 86.5(2) 1_655 .
Cl1A Ca1 P2 O3 -86.0(2) 1_665 .
O3 Ca1 P2 Ca4 -0.60(18) . 1_565
O4 Ca1 P2 Ca4 110.16(9) 3_675 1_565
O12 Ca1 P2 Ca4 -110.46(9) 3_675 1_565
O10 Ca1 P2 Ca4 -29.40(10) 1_565 1_565
O1 Ca1 P2 Ca4 29.06(9) . 1_565
Cl1A Ca1 P2 Ca4 -83.60(15) 3_675 1_565
Cl1B Ca1 P2 Ca4 84.45(14) 3_675 1_565
O9 Ca1 P2 Ca4 179.84(9) 3_675 1_565
P1 Ca1 P2 Ca4 -0.07(8) . 1_565
Cl1B Ca1 P2 Ca4 85.89(10) 1_655 1_565
Cl1A Ca1 P2 Ca4 -86.57(11) 1_665 1_565
O3 Ca1 P2 Ca2 -34.13(18) . .
O4 Ca1 P2 Ca2 76.63(6) 3_675 .
O12 Ca1 P2 Ca2 -143.99(6) 3_675 .
O10 Ca1 P2 Ca2 -62.92(6) 1_565 .
O1 Ca1 P2 Ca2 -4.47(5) . .
Cl1A Ca1 P2 Ca2 -117.13(13) 3_675 .
Cl1B Ca1 P2 Ca2 50.92(13) 3_675 .
O9 Ca1 P2 Ca2 146.31(6) 3_675 .
P1 Ca1 P2 Ca2 -33.60(3) . .
Cl1B Ca1 P2 Ca2 52.36(8) 1_655 .
Cl1A Ca1 P2 Ca2 -120.10(8) 1_665 .
O3 Ca1 P2 Ca3 33.07(18) . 1_565
O4 Ca1 P2 Ca3 143.83(6) 3_675 1_565
O12 Ca1 P2 Ca3 -76.79(6) 3_675 1_565
O10 Ca1 P2 Ca3 4.28(6) 1_565 1_565
O1 Ca1 P2 Ca3 62.73(5) . 1_565
Cl1A Ca1 P2 Ca3 -49.93(13) 3_675 1_565
Cl1B Ca1 P2 Ca3 118.12(13) 3_675 1_565
O9 Ca1 P2 Ca3 -146.49(6) 3_675 1_565
P1 Ca1 P2 Ca3 33.60(3) . 1_565
Cl1B Ca1 P2 Ca3 119.56(8) 1_655 1_565
Cl1A Ca1 P2 Ca3 -52.90(8) 1_665 1_565
O3 Ca1 P2 Ca5 179.50(19) . 3_575
O4 Ca1 P2 Ca5 -69.74(7) 3_675 3_575
O12 Ca1 P2 Ca5 69.64(7) 3_675 3_575
O10 Ca1 P2 Ca5 150.70(7) 1_565 3_575
O1 Ca1 P2 Ca5 -150.84(6) . 3_575
Cl1A Ca1 P2 Ca5 96.50(13) 3_675 3_575
Cl1B Ca1 P2 Ca5 -95.45(13) 3_675 3_575
O9 Ca1 P2 Ca5 -0.06(7) 3_675 3_575
P1 Ca1 P2 Ca5 -179.97(4) . 3_575
Cl1B Ca1 P2 Ca5 -94.01(9) 1_655 3_575
Cl1A Ca1 P2 Ca5 93.53(9) 1_665 3_575
Ca4 O6 P3 O9 19.8(3) 2_655 2_655
Ca5 O6 P3 O9 -132.13(10) 2_655 2_655
Ca2 O6 P3 O9 131.04(10) . 2_655
Ca4 O6 P3 O11 143.6(2) 2_655 1_565
Ca5 O6 P3 O11 -8.36(12) 2_655 1_565
Ca2 O6 P3 O11 -105.20(10) . 1_565
Ca4 O6 P3 O5 -102.2(2) 2_655 .
Ca5 O6 P3 O5 105.83(11) 2_655 .
Ca2 O6 P3 O5 8.99(12) . .
Ca4 O6 P3 Ca5 151.9(3) 2_655 2_655
Ca2 O6 P3 Ca5 -96.84(8) . 2_655
Ca4 O6 P3 Ca2 -111.2(2) 2_655 .
Ca5 O6 P3 Ca2 96.84(8) 2_655 .
Ca4 O6 P3 Ca3 -152.02(17) 2_655 1_565
Ca5 O6 P3 Ca3 56.03(10) 2_655 1_565
Ca2 O6 P3 Ca3 -40.81(9) . 1_565
Ca4 O6 P3 Ca4 -67.6(2) 2_655 1_565
Ca5 O6 P3 Ca4 140.50(5) 2_655 1_565
Ca2 O6 P3 Ca4 43.66(9) . 1_565
Ca4 O6 P3 Ca1 66.8(2) 2_655 4_586
Ca5 O6 P3 Ca1 -85.10(7) 2_655 4_586
Ca2 O6 P3 Ca1 178.06(7) . 4_586
Ca4 O5 P3 O9 -0.5(2) 1_565 2_655
Ca2 O5 P3 O9 -133.41(13) . 2_655
Ca3 O5 P3 O9 133.36(13) 1_565 2_655
Ca4 O5 P3 O11 -122.59(16) 1_565 1_565
Ca2 O5 P3 O11 104.46(13) . 1_565
Ca3 O5 P3 O11 11.24(14) 1_565 1_565
Ca4 O5 P3 O6 122.27(16) 1_565 .
Ca2 O5 P3 O6 -10.68(14) . .
Ca3 O5 P3 O6 -103.90(13) 1_565 .
Ca4 O5 P3 Ca5 179.79(11) 1_565 2_655
Ca2 O5 P3 Ca5 46.85(13) . 2_655
Ca3 O5 P3 Ca5 -46.38(13) 1_565 2_655
Ca4 O5 P3 Ca2 132.9(2) 1_565 .
Ca3 O5 P3 Ca2 -93.22(9) 1_565 .
Ca4 O5 P3 Ca3 -133.8(2) 1_565 1_565
Ca2 O5 P3 Ca3 93.22(9) . 1_565
Ca2 O5 P3 Ca4 -132.9(2) . 1_565
Ca3 O5 P3 Ca4 133.8(2) 1_565 1_565
Ca4 O5 P3 Ca1 -0.7(6) 1_565 4_586
Ca2 O5 P3 Ca1 -133.7(4) . 4_586
Ca3 O5 P3 Ca1 133.1(4) 1_565 4_586
O9 Ca2 P3 O9 -16.64(15) . 2_655
O7 Ca2 P3 O9 -18.8(3) . 2_655
O8 Ca2 P3 O9 -93.55(15) . 2_655
O2 Ca2 P3 O9 -179.21(15) . 2_655
O5 Ca2 P3 O9 75.82(18) . 2_655
O3 Ca2 P3 O9 110.06(14) . 2_655
O6 Ca2 P3 O9 -92.43(17) . 2_655
O4 Ca2 P3 O9 54.19(15) . 2_655
O1 Ca2 P3 O9 -179.86(14) . 2_655
P2 Ca2 P3 O9 82.65(14) . 2_655
P1 Ca2 P3 O9 177.19(14) . 2_655
O9 Ca2 P3 O11 174.74(12) . 1_565
O7 Ca2 P3 O11 172.6(3) . 1_565
O8 Ca2 P3 O11 97.83(12) . 1_565
O2 Ca2 P3 O11 12.17(12) . 1_565
O5 Ca2 P3 O11 -92.80(16) . 1_565
O3 Ca2 P3 O11 -58.56(12) . 1_565
O6 Ca2 P3 O11 98.95(12) . 1_565
O4 Ca2 P3 O11 -114.43(12) . 1_565
O1 Ca2 P3 O11 11.52(12) . 1_565
P2 Ca2 P3 O11 -85.97(11) . 1_565
P1 Ca2 P3 O11 8.57(11) . 1_565
O9 Ca2 P3 O6 75.80(11) . .
O7 Ca2 P3 O6 73.6(3) . .
O8 Ca2 P3 O6 -1.12(12) . .
O2 Ca2 P3 O6 -86.78(12) . .
O5 Ca2 P3 O6 168.25(16) . .
O3 Ca2 P3 O6 -157.51(11) . .
O4 Ca2 P3 O6 146.62(11) . .
O1 Ca2 P3 O6 -87.43(12) . .
P2 Ca2 P3 O6 175.08(10) . .
P1 Ca2 P3 O6 -90.38(10) . .
O9 Ca2 P3 O5 -92.46(13) . .
O7 Ca2 P3 O5 -94.6(3) . .
O8 Ca2 P3 O5 -169.37(13) . .
O2 Ca2 P3 O5 104.97(14) . .
O3 Ca2 P3 O5 34.24(13) . .
O6 Ca2 P3 O5 -168.25(16) . .
O4 Ca2 P3 O5 -21.63(13) . .
O1 Ca2 P3 O5 104.32(14) . .
P2 Ca2 P3 O5 6.83(12) . .
P1 Ca2 P3 O5 101.37(12) . .
O9 Ca2 P3 Ca5 131.07(6) . 2_655
O7 Ca2 P3 Ca5 128.9(2) . 2_655
O8 Ca2 P3 Ca5 54.16(6) . 2_655
O2 Ca2 P3 Ca5 -31.50(6) . 2_655
O5 Ca2 P3 Ca5 -136.47(12) . 2_655
O3 Ca2 P3 Ca5 -102.24(5) . 2_655
O6 Ca2 P3 Ca5 55.27(10) . 2_655
O4 Ca2 P3 Ca5 -158.10(5) . 2_655
O1 Ca2 P3 Ca5 -32.15(6) . 2_655
P2 Ca2 P3 Ca5 -129.64(3) . 2_655
P1 Ca2 P3 Ca5 -35.10(3) . 2_655
O9 Ca2 P3 Ca3 -146.60(6) . 1_565
O7 Ca2 P3 Ca3 -148.8(2) . 1_565
O8 Ca2 P3 Ca3 136.49(6) . 1_565
O2 Ca2 P3 Ca3 50.83(6) . 1_565
O5 Ca2 P3 Ca3 -54.14(12) . 1_565
O3 Ca2 P3 Ca3 -19.91(5) . 1_565
O6 Ca2 P3 Ca3 137.60(10) . 1_565
O4 Ca2 P3 Ca3 -75.77(5) . 1_565
O1 Ca2 P3 Ca3 50.18(6) . 1_565
P2 Ca2 P3 Ca3 -47.31(2) . 1_565
P1 Ca2 P3 Ca3 47.23(2) . 1_565
O9 Ca2 P3 Ca4 -66.74(5) . 1_565
O7 Ca2 P3 Ca4 -68.9(2) . 1_565
O8 Ca2 P3 Ca4 -143.66(6) . 1_565
O2 Ca2 P3 Ca4 130.68(6) . 1_565
O5 Ca2 P3 Ca4 25.71(12) . 1_565
O3 Ca2 P3 Ca4 59.95(5) . 1_565
O6 Ca2 P3 Ca4 -142.54(10) . 1_565
O4 Ca2 P3 Ca4 4.08(5) . 1_565
O1 Ca2 P3 Ca4 130.03(6) . 1_565
P2 Ca2 P3 Ca4 32.54(2) . 1_565
P1 Ca2 P3 Ca4 127.08(3) . 1_565
O9 Ca2 P3 Ca1 72.78(7) . 4_586
O7 Ca2 P3 Ca1 70.6(2) . 4_586
O8 Ca2 P3 Ca1 -4.14(7) . 4_586
O2 Ca2 P3 Ca1 -89.79(7) . 4_586
O5 Ca2 P3 Ca1 165.23(13) . 4_586
O3 Ca2 P3 Ca1 -160.53(6) . 4_586
O6 Ca2 P3 Ca1 -3.02(10) . 4_586
O4 Ca2 P3 Ca1 143.60(6) . 4_586
O1 Ca2 P3 Ca1 -90.44(7) . 4_586
P2 Ca2 P3 Ca1 172.06(4) . 4_586
P1 Ca2 P3 Ca1 -93.40(4) . 4_586
O2 Ca5 Cl1A Cl1A 52.2(5) 2_645 3_565
O10 Ca5 Cl1A Cl1A -14.7(4) 1_455 3_565
O1 Ca5 Cl1A Cl1A -150.6(4) 1_455 3_565
O6 Ca5 Cl1A Cl1A 72.1(4) 2_645 3_565
O11 Ca5 Cl1A Cl1A 125.1(4) 2_655 3_565
Cl1B Ca5 Cl1A Cl1A -173.4(5) . 3_565
O7 Ca5 Cl1A Cl1A -79.5(5) 1_455 3_565
P3 Ca5 Cl1A Cl1A 98.2(4) 2_645 3_565
Cl1B Ca5 Cl1A Cl1A -174.9(5) 3_575 3_565
P1 Ca5 Cl1A Cl1A 13.5(5) 2_645 3_565
O2 Ca5 Cl1A Ca1 -82.27(13) 2_645 3_675
O10 Ca5 Cl1A Ca1 -149.13(10) 1_455 3_675
O1 Ca5 Cl1A Ca1 74.96(11) 1_455 3_675
O6 Ca5 Cl1A Ca1 -62.38(8) 2_645 3_675
O11 Ca5 Cl1A Ca1 -9.39(9) 2_655 3_675
Cl1B Ca5 Cl1A Ca1 52.18(7) . 3_675
O7 Ca5 Cl1A Ca1 146.01(8) 1_455 3_675
P3 Ca5 Cl1A Ca1 -36.28(7) 2_645 3_675
Cl1A Ca5 Cl1A Ca1 -134.4(5) 3_565 3_675
Cl1B Ca5 Cl1A Ca1 50.69(8) 3_575 3_675
P1 Ca5 Cl1A Ca1 -120.91(8) 2_645 3_675
O2 Ca5 Cl1A Ca4 174.77(10) 2_645 3_565
O10 Ca5 Cl1A Ca4 107.91(8) 1_455 3_565
O1 Ca5 Cl1A Ca4 -28.01(11) 1_455 3_565
O6 Ca5 Cl1A Ca4 -165.35(9) 2_645 3_565
O11 Ca5 Cl1A Ca4 -112.35(8) 2_655 3_565
Cl1B Ca5 Cl1A Ca4 -50.79(8) . 3_565
O7 Ca5 Cl1A Ca4 43.04(8) 1_455 3_565
P3 Ca5 Cl1A Ca4 -139.25(6) 2_645 3_565
Cl1A Ca5 Cl1A Ca4 122.6(5) 3_565 3_565
Cl1B Ca5 Cl1A Ca4 -52.27(7) 3_575 3_565
P1 Ca5 Cl1A Ca4 136.13(9) 2_645 3_565
O2 Ca5 Cl1A Ca5 52.2(5) 2_645 3_565
O10 Ca5 Cl1A Ca5 -14.7(4) 1_455 3_565
O1 Ca5 Cl1A Ca5 -150.6(4) 1_455 3_565
O6 Ca5 Cl1A Ca5 72.1(4) 2_645 3_565
O11 Ca5 Cl1A Ca5 125.1(4) 2_655 3_565
Cl1B Ca5 Cl1A Ca5 -173.4(5) . 3_565
O7 Ca5 Cl1A Ca5 -79.5(5) 1_455 3_565
P3 Ca5 Cl1A Ca5 98.2(4) 2_645 3_565
Cl1A Ca5 Cl1A Ca5 0 3_565 3_565
Cl1B Ca5 Cl1A Ca5 -174.9(5) 3_575 3_565
P1 Ca5 Cl1A Ca5 13.5(5) 2_645 3_565
O2 Ca5 Cl1A Ca4 5.61(14) 2_645 .
O10 Ca5 Cl1A Ca4 -61.25(7) 1_455 .
O1 Ca5 Cl1A Ca4 162.84(7) 1_455 .
O6 Ca5 Cl1A Ca4 25.50(6) 2_645 .
O11 Ca5 Cl1A Ca4 78.49(7) 2_655 .
Cl1B Ca5 Cl1A Ca4 140.06(11) . .
O7 Ca5 Cl1A Ca4 -126.11(6) 1_455 .
P3 Ca5 Cl1A Ca4 51.60(4) 2_645 .
Cl1A Ca5 Cl1A Ca4 -46.6(4) 3_565 .
Cl1B Ca5 Cl1A Ca4 138.57(6) 3_575 .
P1 Ca5 Cl1A Ca4 -33.03(14) 2_645 .
O2 Ca5 Cl1A Ca1 88.67(13) 2_645 1_445
O10 Ca5 Cl1A Ca1 21.81(7) 1_455 1_445
O1 Ca5 Cl1A Ca1 -114.10(8) 1_455 1_445
O6 Ca5 Cl1A Ca1 108.56(8) 2_645 1_445
O11 Ca5 Cl1A Ca1 161.55(7) 2_655 1_445
Cl1B Ca5 Cl1A Ca1 -136.88(11) . 1_445
O7 Ca5 Cl1A Ca1 -43.05(7) 1_455 1_445
P3 Ca5 Cl1A Ca1 134.66(5) 2_645 1_445
Cl1A Ca5 Cl1A Ca1 36.5(4) 3_565 1_445
Cl1B Ca5 Cl1A Ca1 -138.37(7) 3_575 1_445
P1 Ca5 Cl1A Ca1 50.03(14) 2_645 1_445
O5 Ca4 Cl1A Cl1A 150.7(4) 1_545 3_565
O11 Ca4 Cl1A Cl1A -21.4(5) 2_645 3_565
O6 Ca4 Cl1A Cl1A -150.3(5) 2_645 3_565
O12 Ca4 Cl1A Cl1A 116.6(5) . 3_565
O4 Ca4 Cl1A Cl1A 70.1(4) 1_545 3_565
Cl1B Ca4 Cl1A Cl1A 8.5(4) 3_565 3_565
O8 Ca4 Cl1A Cl1A -89.0(4) 2_645 3_565
P2 Ca4 Cl1A Cl1A 94.1(4) 1_545 3_565
Cl1B Ca4 Cl1A Cl1A 7.0(4) 1_545 3_565
P3 Ca4 Cl1A Cl1A -177.9(4) 1_545 3_565
O5 Ca4 Cl1A Ca1 12.39(13) 1_545 3_675
O11 Ca4 Cl1A Ca1 -159.65(10) 2_645 3_675
O6 Ca4 Cl1A Ca1 71.38(8) 2_645 3_675
O12 Ca4 Cl1A Ca1 -21.71(7) . 3_675
O4 Ca4 Cl1A Ca1 -68.16(8) 1_545 3_675
Cl1B Ca4 Cl1A Ca1 -129.75(8) 3_565 3_675
Cl1A Ca4 Cl1A Ca1 -138.3(5) 3_565 3_675
O8 Ca4 Cl1A Ca1 132.72(7) 2_645 3_675
P2 Ca4 Cl1A Ca1 -44.15(6) 1_545 3_675
Cl1B Ca4 Cl1A Ca1 -131.25(8) 1_545 3_675
P3 Ca4 Cl1A Ca1 43.83(11) 1_545 3_675
O5 Ca4 Cl1A Ca4 150.7(4) 1_545 3_565
O11 Ca4 Cl1A Ca4 -21.4(5) 2_645 3_565
O6 Ca4 Cl1A Ca4 -150.3(5) 2_645 3_565
O12 Ca4 Cl1A Ca4 116.6(5) . 3_565
O4 Ca4 Cl1A Ca4 70.1(4) 1_545 3_565
Cl1B Ca4 Cl1A Ca4 8.5(4) 3_565 3_565
Cl1A Ca4 Cl1A Ca4 0 3_565 3_565
O8 Ca4 Cl1A Ca4 -89.0(4) 2_645 3_565
P2 Ca4 Cl1A Ca4 94.1(4) 1_545 3_565
Cl1B Ca4 Cl1A Ca4 7.0(4) 1_545 3_565
P3 Ca4 Cl1A Ca4 -177.9(4) 1_545 3_565
O5 Ca4 Cl1A Ca5 -88.08(10) 1_545 .
O11 Ca4 Cl1A Ca5 99.88(12) 2_645 .
O6 Ca4 Cl1A Ca5 -29.09(6) 2_645 .
O12 Ca4 Cl1A Ca5 -122.18(8) . .
O4 Ca4 Cl1A Ca5 -168.63(6) 1_545 .
Cl1B Ca4 Cl1A Ca5 129.78(7) 3_565 .
Cl1A Ca4 Cl1A Ca5 121.3(5) 3_565 .
O8 Ca4 Cl1A Ca5 32.26(7) 2_645 .
P2 Ca4 Cl1A Ca5 -144.62(5) 1_545 .
Cl1B Ca4 Cl1A Ca5 128.28(7) 1_545 .
P3 Ca4 Cl1A Ca5 -56.64(8) 1_545 .
O5 Ca4 Cl1A Ca5 101.35(9) 1_545 3_565
O11 Ca4 Cl1A Ca5 -70.69(12) 2_645 3_565
O6 Ca4 Cl1A Ca5 160.33(8) 2_645 3_565
O12 Ca4 Cl1A Ca5 67.25(7) . 3_565
O4 Ca4 Cl1A Ca5 20.79(7) 1_545 3_565
Cl1B Ca4 Cl1A Ca5 -40.79(6) 3_565 3_565
Cl1A Ca4 Cl1A Ca5 -49.3(4) 3_565 3_565
O8 Ca4 Cl1A Ca5 -138.32(6) 2_645 3_565
P2 Ca4 Cl1A Ca5 44.81(4) 1_545 3_565
Cl1B Ca4 Cl1A Ca5 -42.29(5) 1_545 3_565
P3 Ca4 Cl1A Ca5 132.79(5) 1_545 3_565
O5 Ca4 Cl1A Ca1 -174.81(8) 1_545 1_445
O11 Ca4 Cl1A Ca1 13.15(14) 2_645 1_445
O6 Ca4 Cl1A Ca1 -115.83(8) 2_645 1_445
O12 Ca4 Cl1A Ca1 151.09(9) . 1_445
O4 Ca4 Cl1A Ca1 104.63(7) 1_545 1_445
Cl1B Ca4 Cl1A Ca1 43.05(6) 3_565 1_445
Cl1A Ca4 Cl1A Ca1 34.5(4) 3_565 1_445
O8 Ca4 Cl1A Ca1 -54.48(7) 2_645 1_445
P2 Ca4 Cl1A Ca1 128.65(5) 1_545 1_445
Cl1B Ca4 Cl1A Ca1 41.55(5) 1_545 1_445
P3 Ca4 Cl1A Ca1 -143.37(4) 1_545 1_445
O2 Ca5 Cl1B Cl1B -39.2(6) 2_645 3_575
O10 Ca5 Cl1B Cl1B 160.5(5) 1_455 3_575
O1 Ca5 Cl1B Cl1B 25.5(5) 1_455 3_575
O6 Ca5 Cl1B Cl1B -113.8(5) 2_645 3_575
O11 Ca5 Cl1B Cl1B -61.2(5) 2_655 3_575
Cl1A Ca5 Cl1B Cl1B -172.9(6) . 3_575
O7 Ca5 Cl1B Cl1B 90.7(5) 1_455 3_575
P3 Ca5 Cl1B Cl1B -86.9(5) 2_645 3_575
Cl1A Ca5 Cl1B Cl1B -174.5(5) 3_565 3_575
P1 Ca5 Cl1B Cl1B 0.4(6) 2_645 3_575
O2 Ca5 Cl1B Ca4 -174.90(10) 2_645 3_565
O10 Ca5 Cl1B Ca4 24.75(13) 1_455 3_565
O1 Ca5 Cl1B Ca4 -110.24(9) 1_455 3_565
O6 Ca5 Cl1B Ca4 110.50(8) 2_645 3_565
O11 Ca5 Cl1B Ca4 163.11(10) 2_655 3_565
Cl1A Ca5 Cl1B Ca4 51.39(8) . 3_565
O7 Ca5 Cl1B Ca4 -45.00(9) 1_455 3_565
P3 Ca5 Cl1B Ca4 137.39(7) 2_645 3_565
Cl1A Ca5 Cl1B Ca4 49.79(7) 3_565 3_565
Cl1B Ca5 Cl1B Ca4 -135.7(5) 3_575 3_565
P1 Ca5 Cl1B Ca4 -135.36(8) 2_645 3_565
O2 Ca5 Cl1B Ca1 83.83(14) 2_645 3_675
O10 Ca5 Cl1B Ca1 -76.52(11) 1_455 3_675
O1 Ca5 Cl1B Ca1 148.49(9) 1_455 3_675
O6 Ca5 Cl1B Ca1 9.23(8) 2_645 3_675
O11 Ca5 Cl1B Ca1 61.84(8) 2_655 3_675
Cl1A Ca5 Cl1B Ca1 -49.88(7) . 3_675
O7 Ca5 Cl1B Ca1 -146.27(7) 1_455 3_675
P3 Ca5 Cl1B Ca1 36.12(6) 2_645 3_675
Cl1A Ca5 Cl1B Ca1 -51.48(8) 3_565 3_675
Cl1B Ca5 Cl1B Ca1 123.0(5) 3_575 3_675
P1 Ca5 Cl1B Ca1 123.37(9) 2_645 3_675
O2 Ca5 Cl1B Ca1 -86.73(13) 2_645 1_455
O10 Ca5 Cl1B Ca1 112.92(9) 1_455 1_455
O1 Ca5 Cl1B Ca1 -22.07(6) 1_455 1_455
O6 Ca5 Cl1B Ca1 -161.33(7) 2_645 1_455
O11 Ca5 Cl1B Ca1 -108.72(8) 2_655 1_455
Cl1A Ca5 Cl1B Ca1 139.56(11) . 1_455
O7 Ca5 Cl1B Ca1 43.17(7) 1_455 1_455
P3 Ca5 Cl1B Ca1 -134.44(5) 2_645 1_455
Cl1A Ca5 Cl1B Ca1 137.96(6) 3_565 1_455
Cl1B Ca5 Cl1B Ca1 -47.6(5) 3_575 1_455
P1 Ca5 Cl1B Ca1 -47.19(14) 2_645 1_455
O2 Ca5 Cl1B Ca4 -2.64(15) 2_645 1_565
O10 Ca5 Cl1B Ca4 -163.00(8) 1_455 1_565
O1 Ca5 Cl1B Ca4 62.01(7) 1_455 1_565
O6 Ca5 Cl1B Ca4 -77.24(7) 2_645 1_565
O11 Ca5 Cl1B Ca4 -24.64(7) 2_655 1_565
Cl1A Ca5 Cl1B Ca4 -136.36(11) . 1_565
O7 Ca5 Cl1B Ca4 127.26(7) 1_455 1_565
P3 Ca5 Cl1B Ca4 -50.35(5) 2_645 1_565
Cl1A Ca5 Cl1B Ca4 -137.95(7) 3_565 1_565
Cl1B Ca5 Cl1B Ca4 36.5(5) 3_575 1_565
P1 Ca5 Cl1B Ca4 36.89(14) 2_645 1_565
O2 Ca5 Cl1B Ca5 -39.2(6) 2_645 3_575
O10 Ca5 Cl1B Ca5 160.5(5) 1_455 3_575
O1 Ca5 Cl1B Ca5 25.5(5) 1_455 3_575
O6 Ca5 Cl1B Ca5 -113.8(5) 2_645 3_575
O11 Ca5 Cl1B Ca5 -61.2(5) 2_655 3_575
Cl1A Ca5 Cl1B Ca5 -172.9(6) . 3_575
O7 Ca5 Cl1B Ca5 90.7(5) 1_455 3_575
P3 Ca5 Cl1B Ca5 -86.9(5) 2_645 3_575
Cl1A Ca5 Cl1B Ca5 -174.5(5) 3_565 3_575
Cl1B Ca5 Cl1B Ca5 0 3_575 3_575
P1 Ca5 Cl1B Ca5 0.4(6) 2_645 3_575
